data_7248227
loop_
_publ_author_name
'Cheret, Yohan'
'Avarvari, Narcis'
'Zigon, Nicolas'

_publ_section_title
;
 Metal--organic polyhedron from a flexible
 tetrakis(thiobenzyl-carboxylate)-tetrathiafulvalene
;
_journal_issue 15
_journal_name_full CrystEngComm
_journal_page_first 2072
_journal_page_last 2077
_journal_paper_doi 10.1039/D3CE01251D
_journal_volume 26
_journal_year 2024
_chemical_formula_moiety 'C176 H154 Cu8 N6 O40 S32, 4.48(C4 H9 N O)'
_chemical_formula_sum 'C193.92 H194.32 Cu8 N10.48 O44.48 S32'
_chemical_formula_weight 4917.59
_chemical_name_systematic
'copper(II)8-[mu-tetrakis(\m~2~-4,4',4'',4'''-(([2,2'-bi(1,3-dithiolylidene)]-4,4',5,5'-tetrayltetrakis(sulfanediyl))tetrakis(methylene))tetrabenzoate-O,O')-bis(dimethylacetamide/water), dimethylacetamide solvate'
_space_group_crystal_system triclinic
_space_group_IT_number 2
_space_group_name_Hall '-P 1'
_space_group_name_H-M_alt 'P -1'
_atom_sites_solution_hydrogens mixed
_audit_creation_date 2024-01-19
_audit_creation_method
;
Olex2 1.3-ac4
(compiled 2019.04.23 svn.r3594 for Rigaku Oxford Diffraction, GUI svn.r5739)
;
_audit_update_record
;
2024-01-24 deposited with the CCDC.	2024-02-26 downloaded from the CCDC.
;
_cell_angle_alpha 95.728(2)
_cell_angle_beta 94.436(2)
_cell_angle_gamma 102.342(2)
_cell_formula_units_Z 2
_cell_length_a 22.1127(6)
_cell_length_b 23.7586(6)
_cell_length_c 23.8500(5)
_cell_measurement_reflns_used 18279
_cell_measurement_temperature 200.00(10)
_cell_measurement_theta_max 72.1160
_cell_measurement_theta_min 2.8660
_cell_volume 12116.4(5)
_computing_cell_refinement 'CrysAlisPro 1.171.41.118a (Rigaku OD, 2021)'
_computing_data_collection 'CrysAlisPro 1.171.41.118a (Rigaku OD, 2021)'
_computing_data_reduction 'CrysAlisPro 1.171.41.118a (Rigaku OD, 2021)'
_computing_molecular_graphics 'Olex2 (Dolomanov et al., 2009)'
_computing_publication_material 'Olex2 (Dolomanov et al., 2009)'
_computing_structure_refinement 'ShelXL (Sheldrick, 2015)'
_computing_structure_solution 'SHELXT 2018/2 (Sheldrick, 2018)'
_diffrn_ambient_environment N~2~
_diffrn_ambient_temperature 200.00(10)
_diffrn_detector 'CCD plate'
_diffrn_detector_area_resol_mean 5.1990
_diffrn_detector_type AtlasS2
_diffrn_measured_fraction_theta_full 0.998
_diffrn_measured_fraction_theta_max 0.998
_diffrn_measurement_details
;
List of Runs (angles in degrees, time in seconds):

  # Type    Start    End  Width  t~exp~   \w     \q     \k     \f   Frames
#--------------------------------------------------------------------------
  1  \w    -98.00  -8.00   1.00   40.00    --  -42.94 125.00 -60.00   90
  2  \w    -33.00  17.00   1.00   40.00    --   42.94 -19.00  60.00   50
  3  \w    -33.00   4.00   1.00   40.00    --   42.94 -19.00-150.00   37
  4  \w    -36.00   5.00   1.00   40.00    --   42.94 -19.00-180.00   41
  5  \w     39.00  73.00   1.00   40.00    --   42.94-125.00 -90.00   34
  6  \w     20.00 116.00   1.00   40.00    --   42.94  38.00-180.00   96
  7  \w     35.00 112.00   1.00  160.00    --  103.00-125.00  30.00   77
  8  \w     33.00  69.00   1.00  160.00    --  103.00 -61.00 120.00   36
  9  \w     86.00 138.00   1.00  160.00    --  103.00 125.00  60.00   52
 10  \w     77.00 111.00   1.00  160.00    --  103.00-125.00 -60.00   34
 11  \w     82.00 156.00   1.00  160.00    --  103.00  77.00-180.00   74
 12  \w     78.00 104.00   1.00  160.00    --  103.00 -77.00 120.00   26
 13  \w     49.00 111.00   1.00  160.00    --  103.00-125.00  90.00   62
 14  \w    122.00 158.00   1.00  160.00    --  103.00  15.00  60.00   36
 15  \w     83.00 158.00   1.00  160.00    --  103.00  61.00 120.00   75
 16  \w     38.00  63.00   1.00  160.00    --  103.00 -61.00-180.00   25
 17  \w     43.00  84.00   1.00  160.00    --  103.00-125.00  60.00   41
 18  \w     38.00  87.00   1.00  160.00    --  103.00 -77.00 -90.00   49
 19  \w     91.00 155.00   1.00  160.00    --  103.00  77.00 150.00   64
 20  \w     34.00 112.00   1.00  160.00    --  103.00-125.00 -90.00   78
 21  \w     33.00  71.00   1.00  160.00    --  103.00 -61.00  60.00   38
 22  \w    109.00 150.00   1.00  160.00    --  103.00  77.00-120.00   41
 23  \w     33.00  62.00   1.00  160.00    --  103.00 -61.00 -60.00   29
 24  \w     54.00 107.00   1.00  160.00    --  103.00-103.00 134.00   53
 25  \w     22.00  63.00   1.00  160.00    --  103.00 -94.00 -90.00   41
 26  \w     76.00 101.00   1.00  160.00    --  103.00 -94.00 -90.00   25
 27  \w     65.00 108.00   1.00  160.00    --  103.00-107.00  93.07   43
 28  \w     27.00  52.00   1.00  160.00    --  103.00-107.00  93.07   25
;
_diffrn_measurement_device 'four-circle diffractometer'
_diffrn_measurement_device_type 'SuperNova, Single source at offset/far, AtlasS2'
_diffrn_measurement_method '\w scans'
_diffrn_orient_matrix_type 'CrysAlisPro convention (1999,Acta A55,543-557)'
_diffrn_orient_matrix_UB_11 0.0101545000
_diffrn_orient_matrix_UB_12 -0.0107869000
_diffrn_orient_matrix_UB_13 0.0623065000
_diffrn_orient_matrix_UB_21 0.0646898000
_diffrn_orient_matrix_UB_22 0.0414014000
_diffrn_orient_matrix_UB_23 0.0058943000
_diffrn_orient_matrix_UB_31 -0.0291750000
_diffrn_orient_matrix_UB_32 0.0513726000
_diffrn_orient_matrix_UB_33 0.0184765000
_diffrn_radiation_monochromator mirror
_diffrn_radiation_probe x-ray
_diffrn_radiation_type 'Cu K\a'
_diffrn_radiation_wavelength 1.54184
_diffrn_reflns_av_R_equivalents 0.1218
_diffrn_reflns_av_unetI/netI 0.1089
_diffrn_reflns_Laue_measured_fraction_full 0.998
_diffrn_reflns_Laue_measured_fraction_max 0.998
_diffrn_reflns_limit_h_max 19
_diffrn_reflns_limit_h_min -22
_diffrn_reflns_limit_k_max 23
_diffrn_reflns_limit_k_min -23
_diffrn_reflns_limit_l_max 23
_diffrn_reflns_limit_l_min -20
_diffrn_reflns_number 67715
_diffrn_reflns_point_group_measured_fraction_full 0.998
_diffrn_reflns_point_group_measured_fraction_max 0.998
_diffrn_reflns_theta_full 50.430
_diffrn_reflns_theta_max 50.430
_diffrn_reflns_theta_min 2.636
_diffrn_source 'micro-focus sealed X-ray tube'
_diffrn_source_type 'SuperNova (Cu) X-ray Source'
_exptl_absorpt_coefficient_mu 3.891
_exptl_absorpt_correction_T_max 1.000
_exptl_absorpt_correction_T_min 0.479
_exptl_absorpt_correction_type gaussian
_exptl_absorpt_process_details
;
CrysAlisPro 1.171.41.118a (Rigaku Oxford Diffraction, 2021)
Numerical absorption correction based on gaussian integration over
a multifaceted crystal model
Empirical absorption correction using spherical harmonics,
implemented in SCALE3 ABSPACK scaling algorithm.
;
_exptl_crystal_colour green
_exptl_crystal_colour_primary green
_exptl_crystal_density_diffrn 1.348
_exptl_crystal_description needle
_exptl_crystal_F_000 5062
_exptl_crystal_preparation 'solvothermal in DMAc'
_exptl_crystal_recrystallization_method 'solvothermal in DMAc'
_exptl_crystal_size_max 0.81
_exptl_crystal_size_mid 0.17
_exptl_crystal_size_min 0.07
_refine_diff_density_max 1.198
_refine_diff_density_min -1.057
_refine_diff_density_rms 0.124
_refine_ls_extinction_coef 0.00003(2)
_refine_ls_extinction_expression Fc^*^=kFc[1+0.001xFc^2^\l^3^/sin(2\q)]^-1/4^
_refine_ls_extinction_method 'SHELXL-2018/3 (Sheldrick 2018)'
_refine_ls_goodness_of_fit_ref 1.069
_refine_ls_hydrogen_treatment constr
_refine_ls_matrix_type full
_refine_ls_number_parameters 2777
_refine_ls_number_reflns 25321
_refine_ls_number_restraints 908
_refine_ls_restrained_S_all 1.071
_refine_ls_R_factor_all 0.1269
_refine_ls_R_factor_gt 0.1013
_refine_ls_shift/su_max 0.001
_refine_ls_shift/su_mean 0.000
_refine_ls_structure_factor_coef Fsqd
_refine_ls_weighting_details 'w=1/[\s^2^(Fo^2^)+(0.2000P)^2^] where P=(Fo^2^+2Fc^2^)/3'
_refine_ls_weighting_scheme calc
_refine_ls_wR_factor_gt 0.2782
_refine_ls_wR_factor_ref 0.3175
_reflns_Friedel_coverage 0.000
_reflns_number_gt 16983
_reflns_number_total 25321
_reflns_threshold_expression 'I > 2\s(I)'
_cod_data_source_file d3ce01251d2.cif
_cod_data_source_block cy082_dmac_cuaco2_auto
_cod_depositor_comments 'Adding full bibliography for 7248225--7248227.cif.'
_cod_database_code 7248227
_shelx_shelxl_version_number 2018/3
_chemical_oxdiff_formula 'C46 H40 O4 S8 Cu'
_shelx_space_group_comment
;
The symmetry employed for this shelxl refinement is uniquely defined
by the following loop, which should always be used as a source of
symmetry information in preference to the above space-group names.
They are only intended as comments.
;
_shelx_estimated_absorpt_t_max 0.772
_shelx_estimated_absorpt_t_min 0.145
_diffrn_oxdiff_digest_frames
;
010e6add49c2590f9d0f53ef20547f61f301430baba
;
_reflns_odcompleteness_completeness 99.75
_reflns_odcompleteness_iscentric 1
_reflns_odcompleteness_theta 66.97
_olex2_refinement_description
;
1. Fixed Uiso
 At 1.2 times of:
  All C(H) groups, All C(H,H) groups
 At 1.5 times of:
  All C(H,H,H) groups, All O(H,H) groups
2. Shared sites
{O5O', O1O}
{N1O, N1O'}
3. Restrained distances
 C3L-O1L
 1.22 with sigma of 0.005
 C3L-C4L
 1.497 with sigma of 0.005
 C3L-N1L
 1.322 with sigma of 0.005
 C1L-N1L
 1.459 with sigma of 0.005
 C2L-N1L
 1.459 with sigma of 0.005
 C3O-O1O
 1.22 with sigma of 0.005
 C3O-C4O
 1.497 with sigma of 0.005
 C3O-N1O
 1.322 with sigma of 0.005
 C2O-N1O
 1.459 with sigma of 0.005
 C1O-N1O
 1.459 with sigma of 0.005
 C3G-O1G
 1.22 with sigma of 0.005
 C3G-C4G
 1.497 with sigma of 0.005
 C3G-N1G
 1.322 with sigma of 0.005
 C1G-N1G
 1.459 with sigma of 0.005
 C2G-N1G
 1.459 with sigma of 0.005
 O1M-C3M
 1.21 with sigma of 0.02
 C3M-C4M = N1M-C1M = N1M-C2M
 1.5 with sigma of 0.02
 C3M-N1M
 1.34 with sigma of 0.02
4. Restrained planarity
 O1L, C3L, C4L, N1L, C1L, C2L
 with sigma of 0.1
 O1O, C3O, C4O, N1O, C2O, C1O
 with sigma of 0.1
 O1G, C3G, C4G, N1G, C1G, C2G
 with sigma of 0.1
5. Uiso/Uaniso restraints and constraints
Uanis(C2R) \\sim Ueq, Uanis(C3R) \\sim Ueq, Uanis(N1R) \\sim Ueq, Uanis(O1R)
\\sim Ueq, Uanis(C1R) \\sim Ueq, Uanis(C4R) \\sim Ueq: with sigma of 0.1 and
sigma for terminal atoms of 0.2
Uanis(O1L) \\sim Ueq, Uanis(C2L) \\sim Ueq, Uanis(C3L) \\sim Ueq, Uanis(N1L)
\\sim Ueq, Uanis(C4L) \\sim Ueq, Uanis(C1L) \\sim Ueq: with sigma of 0.1 and
sigma for terminal atoms of 0.2
Uanis(O5O') \\sim Ueq, Uanis(C3O) \\sim Ueq, Uanis(C4O) \\sim Ueq, Uanis(N1O)
\\sim Ueq, Uanis(C2O) \\sim Ueq, Uanis(C1O) \\sim Ueq: with sigma of 0.1 and
sigma for terminal atoms of 0.2
Uanis(O5O') \\sim Ueq, Uanis(C1O') \\sim Ueq, Uanis(N1O') \\sim Ueq,
Uanis(C2O') \\sim Ueq, Uanis(C4O') \\sim Ueq, Uanis(C3O') \\sim Ueq, Uanis(O1O)
\\sim Ueq, Uanis(C3O) \\sim Ueq, Uanis(C4O) \\sim Ueq, Uanis(N1O) \\sim Ueq,
Uanis(C2O) \\sim Ueq, Uanis(C1O) \\sim Ueq: with sigma of 0.1 and sigma for
terminal atoms of 0.2
Uanis(C3Q) \\sim Ueq, Uanis(O1Q) \\sim Ueq, Uanis(N1Q) \\sim Ueq, Uanis(C2Q)
\\sim Ueq, Uanis(C4Q) \\sim Ueq, Uanis(C1Q) \\sim Ueq: with sigma of 0.05 and
sigma for terminal atoms of 0.1
Uanis(O1G) \\sim Ueq, Uanis(C2G) \\sim Ueq, Uanis(C3G) \\sim Ueq, Uanis(N1G)
\\sim Ueq, Uanis(C1G) \\sim Ueq, Uanis(C4G) \\sim Ueq: with sigma of 0.025 and
sigma for terminal atoms of 0.05
Uanis(C2M) \\sim Ueq, Uanis(N1M) \\sim Ueq, Uanis(C1M) \\sim Ueq, Uanis(C3M)
\\sim Ueq, Uanis(C4M) \\sim Ueq, Uanis(O1M) \\sim Ueq: with sigma of 0.025 and
sigma for terminal atoms of 0.05
Uanis(O5O') = Uanis(O1O)
Uanis(N1O) = Uanis(N1O')
6. Rigid body (RIGU) restrains
 C2R, C3R, N1R, O1R, C1R, C4R
 with sigma for 1-2 distances of 0.004 and sigma for 1-3 distances of 0.004
 O1L, C2L, C3L, N1L, C4L, C1L
 with sigma for 1-2 distances of 0.004 and sigma for 1-3 distances of 0.004
 C4O, C2O, N1O, C1O, C3O, O5O'
 with sigma for 1-2 distances of 0.004 and sigma for 1-3 distances of 0.004
 O5O', C1O', N1O', C2O', C4O', C3O', O1O, C3O, C4O, N1O, C2O, C1O
 with sigma for 1-2 distances of 0.004 and sigma for 1-3 distances of 0.004
 C3Q, O1Q, N1Q, C2Q, C4Q, C1Q
 with sigma for 1-2 distances of 0.004 and sigma for 1-3 distances of 0.004
 O1G, C2G, C3G, N1G, C1G, C4G
 with sigma for 1-2 distances of 0.002 and sigma for 1-3 distances of 0.002
 C1M, C2M, N1M, C3M, C4M, O1M
 with sigma for 1-2 distances of 0.002 and sigma for 1-3 distances of 0.002
7. Same fragment restrains
{O1P, N1P, C3P, C1P, C2P, C4P} sigma for 1-2: 0.02, 1-3: 0.04
as
{O1Q, N1Q, C3Q, C2Q, C1Q, C4Q}
{O1P, C3P, N1P, C2P, C4P, C1P} sigma for 1-2: 0.02, 1-3: 0.04
as
{O5O', C1O', N1O', C2O', C4O', C3O'}
{O1P, C3P, C4P, N1P, C1P, C2P} sigma for 1-2: 0.02, 1-3: 0.04
as
{O1O, C3O, C4O, N1O, C2O, C1O}
{O1P, C3P, C4P, C1P, C2P, N1P} sigma for 1-2: 0.02, 1-3: 0.04
as
{O1I, C3I, C4I, C1I, C2I, N1I}
{C2P, C1P, C3P, O1P, N1P, C4P} sigma for 1-2: 0.02, 1-3: 0.04
as
{C2M, C1M, C3M, O1M, N1M, C4M}
{C2P, C3P, N1P, O1P, C1P, C4P} sigma for 1-2: 0.02, 1-3: 0.04
as
{C2R, C3R, N1R, O1R, C1R, C4R}
{O1P, C2P, C3P, N1P, C1P, C4P} sigma for 1-2: 0.02, 1-3: 0.04
as
{O1G, C2G, C3G, N1G, C1G, C4G}
{O1P, C2P, C3P, N1P, C4P, C1P} sigma for 1-2: 0.02, 1-3: 0.04
as
{O1L, C2L, C3L, N1L, C4L, C1L}
8. Others
 Fixed Sof: O5O'(0.4) C1O'(0.4) N1O'(0.4) C2O'(0.4) H2OA(0.4) H2OB(0.4)
 H2OC(0.4) C4O'(0.4) H4OA(0.4) H4OB(0.4) H4OC(0.4) C3O'(0.4) H3OA(0.4)
 H3OB(0.4) H3OC(0.4) O1O(0.6) C3O(0.6) C4O(0.6) H4OD(0.6) H4OE(0.6) H4OF(0.6)
 N1O(0.6) C2O(0.6) H2OD(0.6) H2OE(0.6) H2OF(0.6) C1O(0.6) H1OA(0.6) H1OB(0.6)
 H1OC(0.6) O1I(0.5) C3I(0.5) C4I(0.5) H4IA(0.5) H4IB(0.5) H4IC(0.5) C1I(0.5)
 H1IA(0.5) H1IB(0.5) H1IC(0.5) C2I(0.5) H2IA(0.5) H2IB(0.5) H2IC(0.5) N1I(0.5)
 C2M(0.6) H2MA(0.6) H2MB(0.6) H2MC(0.6) C1M(0.6) H1MA(0.6) H1MB(0.6) H1MC(0.6)
 C3M(0.6) O1M(0.6) N1M(0.6) C4M(0.6) H4MA(0.6) H4MB(0.6) H4MC(0.6) C2R(0.63)
 H2RA(0.63) H2RB(0.63) H2RC(0.63) C3R(0.63) N1R(0.63) O1R(0.63) C1R(0.63)
 H1RA(0.63) H1RB(0.63) H1RC(0.63) C4R(0.63) H4RA(0.63) H4RB(0.63) H4RC(0.63)
 O1G(0.4) C2G(0.4) H2GA(0.4) H2GB(0.4) H2GC(0.4) C3G(0.4) N1G(0.4) C1G(0.4)
 H1GA(0.4) H1GB(0.4) H1GC(0.4) C4G(0.4) H4GA(0.4) H4GB(0.4) H4GC(0.4) O1L(0.35)
 C2L(0.35) H2LA(0.35) H2LB(0.35) H2LC(0.35) C3L(0.35) N1L(0.35) C4L(0.35)
 H4LA(0.35) H4LB(0.35) H4LC(0.35) C1L(0.35) H1LA(0.35) H1LB(0.35) H1LC(0.35)
9.a Rotating group:
 O1N(H1NA,H1NB), O2N(H2NA,H2NB)
9.b Secondary CH2 refined with riding coordinates:
 C15C(H15A,H15B), C31C(H31A,H31B), C31A(H31C,H31D), C31D(H31E,H31F), C23C(H23A,
 H23B), C23A(H23C,H23D), C8D(H8DA,H8DB), C22D(H22A,H22B), C8B(H8BA,H8BB),
 C8C(H8CA,H8CB), C8A(H8AA,H8AB), C23D(H23E,H23F), C16A(H16A,H16B), C23B(H23G,
 H23H), C32B(H32A,H32B), C15B(H15C,H15D)
9.c Aromatic/amide H refined with riding coordinates:
 C18C(H18C), C17C(H17C), C26A(H26A), C36C(H36C), C37C(H37C), C21C(H21C),
 C20C(H20C), C36A(H36A), C3B(H3B), C33C(H33C), C34C(H34C), C37A(H37A),
 C34A(H34A), C4D(H4D), C33A(H33A), C34D(H34D), C3D(H3D), C7C(H7C), C26C(H26C),
 C6C(H6C), C18D(H18D), C28A(H28A), C25C(H25C), C37D(H37D), C7D(H7D), C37B(H37B),
  C33D(H33D), C25A(H25A), C36D(H36D), C4B(H4B), C25D(H25D), C29C(H29C),
 C28C(H28C), C13A(H13A), C28B(H28B), C17D(H17D), C18B(H18B), C6D(H6D),
 C26D(H26D), C27A(H27A), C3C(H3C), C3A(H3A), C4C(H4C), C29D(H29D), C11A(H11A),
 C28D(H28D), C7B(H7B), C14A(H14A), C20B(H20B), C38B(H38B), C35B(H35B),
 C21D(H21D), C21B(H21B), C7A(H7A), C29B(H29B), C4A(H4A), C17B(H17B), C20D(H20D),
  C34B(H34B), C6B(H6B), C26B(H26B), C12A(H12A), C25B(H25B), C6A(H6A)
9.d Idealised Me refined with riding coordinates:
 C2Q(H2QA,H2QB,H2QC), C1Q(H1QA,H1QB,H1QC), C4Q(H4QA,H4QB,H4QC), C4H(H4HA,H4HB,
 H4HC), C2H(H2HA,H2HB,H2HC), C1J(H1JA,H1JB,H1JC), C4F(H4FA,H4FB,H4FC), C2J(H2JA,
 H2JB,H2JC), C1H(H1HA,H1HB,H1HC), C4J(H4JA,H4JB,H4JC), C4K(H4KA,H4KB,H4KC),
 C4P(H4PA,H4PB,H4PC), C2K(H2KA,H2KB,H2KC), C2F(H2FA,H2FB,H2FC), C1K(H1KA,H1KB,
 H1KC), C4E(H4EA,H4EB,H4EC), C2P(H2PA,H2PB,H2PC), C1P(H1PA,H1PB,H1PC), C1E(H1EA,
 H1EB,H1EC), C2E(H2EA,H2EB,H2EC), C1F(H1FA,H1FB,H1FC), C2O'(H2OA,H2OB,H2OC),
 C4O'(H4OA,H4OB,H4OC), C3O'(H3OA,H3OB,H3OC), C4O(H4OD,H4OE,H4OF), C2O(H2OD,H2OE,
 H2OF), C1O(H1OA,H1OB,H1OC), C4I(H4IA,H4IB,H4IC), C1I(H1IA,H1IB,H1IC), C2I(H2IA,
 H2IB,H2IC), C2M(H2MA,H2MB,H2MC), C4M(H4MA,H4MB,H4MC), C2R(H2RA,H2RB,H2RC),
 C1R(H1RA,H1RB,H1RC), C4R(H4RA,H4RB,H4RC), C2G(H2GA,H2GB,H2GC), C1G(H1GA,H1GB,
 H1GC), C4G(H4GA,H4GB,H4GC), C2L(H2LA,H2LB,H2LC), C4L(H4LA,H4LB,H4LC), C1L(H1LA,
 H1LB,H1LC)
9.e Idealised Me refined as rotating group:
 C1M(H1MA,H1MB,H1MC)
;
_smtbx_masks_void_probe_radius 1.2
_smtbx_masks_void_truncation_radius 1.2
_ins_header
;
TITL CY082_DMAC_CuACO2_auto in P-1 
REM P-1 (#2 in standard setting)
CELL 1.54184  22.112668  23.758611  23.850023  95.7282  94.4364 102.3417
ZERR   12.00   0.000634   0.000563   0.000523   0.0019   0.0021   0.0022
LATT  1
SFAC C H O S Cu
UNIT 552.00 480.00 48.00 96.00 12.00
REM  CrysAlisPro recorded range (K): Min=200.0; max=200.0; aver:200.0
TEMP -73
SIZE 0.07 0.17 0.81
TREF
HKLF 4
END
;
_olex2_exptl_crystal_mounting_method 'paraffin oil'
_olex2_submission_original_sample_id CY082
_olex2_submission_special_instructions 'No special instructions were received'
_oxdiff_exptl_absorpt_empirical_details
;
Empirical correction (ABSPACK) includes:
- Absorption correction using spherical harmonics
- Frame scaling
;
_oxdiff_exptl_absorpt_empirical_full_max 4.371
_oxdiff_exptl_absorpt_empirical_full_min 0.310

loop_
_space_group_symop_operation_xyz
'x, y, z'
'-x, -y, -z'

loop_
_atom_site_label
_atom_site_type_symbol
_atom_site_fract_x
_atom_site_fract_y
_atom_site_fract_z
_atom_site_U_iso_or_equiv
_atom_site_adp_type
_atom_site_occupancy
_atom_site_site_symmetry_order
_atom_site_calc_flag
_atom_site_refinement_flags_posn
_atom_site_refinement_flags_adp
_atom_site_refinement_flags_occupancy
_atom_site_disorder_assembly
_atom_site_disorder_group
Cu2 Cu 0.57536(6) 0.39245(5) 0.31927(5) 0.0465(4) Uani 1 1 d . . . . .
O1Q O 0.3028(6) 0.3940(6) 0.1590(5) 0.142(4) Uani 1 1 d D U . . .
N1Q N 0.2636(6) 0.4684(5) 0.1836(5) 0.121(4) Uani 1 1 d D U . . .
C3Q C 0.2676(8) 0.4139(6) 0.1869(7) 0.129(5) Uani 1 1 d D U . . .
C2Q C 0.2258(9) 0.4960(8) 0.2200(8) 0.147(7) Uani 1 1 d D U . . .
H2QA H 0.203953 0.467589 0.242844 0.221 Uiso 1 1 calc R . . . .
H2QB H 0.195432 0.510486 0.196669 0.221 Uiso 1 1 calc R . . . .
H2QC H 0.252694 0.528379 0.245042 0.221 Uiso 1 1 calc R . . . .
C1Q C 0.3020(9) 0.5033(9) 0.1471(9) 0.179(9) Uani 1 1 d D U . . .
H1QA H 0.311849 0.477832 0.115900 0.269 Uiso 1 1 calc R . . . .
H1QB H 0.340616 0.525018 0.169164 0.269 Uiso 1 1 calc R . . . .
H1QC H 0.279311 0.530521 0.131800 0.269 Uiso 1 1 calc R . . . .
C4Q C 0.2241(13) 0.3739(8) 0.2209(10) 0.220(14) Uani 1 1 d D U . . .
H4QA H 0.180953 0.368807 0.204590 0.329 Uiso 1 1 calc R . . . .
H4QB H 0.228339 0.391459 0.260427 0.329 Uiso 1 1 calc R . . . .
H4QC H 0.235273 0.336093 0.219468 0.329 Uiso 1 1 calc R . . . .
N1H N 0.7551(4) 0.4497(3) 0.4154(4) 0.060(2) Uani 1 1 d . . . . .
Cu1 Cu 0.46096(6) 0.35172(5) 0.27010(5) 0.0474(4) Uani 1 1 d . . . . .
N1J N 0.6307(5) 0.3119(4) 0.5120(4) 0.075(3) Uani 1 1 d . . . . .
Cu6 Cu 0.15323(7) 0.25161(6) 0.06524(6) 0.0570(4) Uani 1 1 d . . . . .
O1H O 0.6639(3) 0.4323(3) 0.3633(3) 0.0569(16) Uani 1 1 d . . . . .
N1P N 0.1184(6) 0.1839(4) 0.2702(4) 0.094(3) Uani 1 1 d D . . . .
Cu4 Cu 0.09935(7) 0.43829(6) 0.41479(6) 0.0578(4) Uani 1 1 d . . . . .
N1E N -0.1054(6) 0.1794(6) -0.1308(7) 0.133(5) Uani 1 1 d . . . . .
Cu5 Cu 0.06356(7) 0.22749(6) -0.01999(6) 0.0594(4) Uani 1 1 d . . . . .
N1K N 0.3804(9) -0.1366(8) 0.2264(12) 0.197(12) Uani 1 1 d . . . . .
Cu3 Cu 0.13338(7) 0.34824(6) 0.36279(6) 0.0610(4) Uani 1 1 d . . . . .
Cu8 Cu 0.27115(7) -0.04864(6) 0.27760(7) 0.0698(5) Uani 1 1 d . . . . .
Cu7 Cu 0.25497(8) 0.05750(6) 0.30172(7) 0.0746(5) Uani 1 1 d . . . . .
S1C S 0.51407(12) 0.08272(10) 0.53272(10) 0.0586(7) Uani 1 1 d . . . . .
N1F N 0.0671(7) 0.5992(7) 0.4228(7) 0.131(5) Uani 1 1 d . . . . .
S8C S 0.32175(12) 0.39243(10) 0.62216(10) 0.0584(7) Uani 1 1 d . . . . .
S2C S 0.45051(13) 0.02448(11) 0.64206(10) 0.0624(7) Uani 1 1 d . . . . .
S7C S 0.27165(13) 0.32534(11) 0.73123(10) 0.0636(7) Uani 1 1 d . . . . .
S4C S 0.46007(14) 0.18610(10) 0.56848(12) 0.0657(7) Uani 1 1 d . . . . .
S5C S 0.39139(14) 0.29622(11) 0.59969(11) 0.0661(7) Uani 1 1 d . . . . .
S3C S 0.41384(15) 0.13693(11) 0.66943(11) 0.0682(8) Uani 1 1 d . . . . .
S6C S 0.34143(14) 0.23685(11) 0.69522(11) 0.0653(7) Uani 1 1 d . . . . .
S8D S -0.28552(14) 0.18756(13) 0.34947(14) 0.0778(8) Uani 1 1 d . . . . .
S3D S -0.10959(16) 0.02088(12) 0.20403(14) 0.0816(9) Uani 1 1 d . . . . .
S2D S -0.04942(16) -0.08336(13) 0.19710(13) 0.0788(8) Uani 1 1 d . . . . .
S7A S 0.43319(15) 0.68872(14) 0.31020(14) 0.0832(8) Uani 1 1 d . . . . .
S7D S -0.21834(16) 0.25003(15) 0.24271(15) 0.0870(9) Uani 1 1 d . . . . .
S4D S -0.18991(17) -0.02571(14) 0.28965(14) 0.0871(9) Uani 1 1 d . . . . .
S8A S 0.49921(17) 0.72977(13) 0.19518(16) 0.0878(9) Uani 1 1 d . . . . .
S1D S -0.15008(16) -0.13756(14) 0.28497(15) 0.0862(9) Uani 1 1 d . . . . .
S5D S -0.24771(17) 0.08175(13) 0.30141(16) 0.0898(10) Uani 1 1 d . . . . .
S6D S -0.17475(16) 0.13836(14) 0.21666(14) 0.0853(9) Uani 1 1 d . . . . .
S2B S 0.35879(18) 0.06364(16) -0.18975(13) 0.0907(10) Uani 1 1 d . . . . .
S1A S 0.05530(17) 0.57860(16) 0.07139(15) 0.0949(10) Uani 1 1 d . . . . .
S2A S 0.1406(2) 0.62401(15) -0.03178(15) 0.0997(11) Uani 1 1 d . . . . .
S5A S 0.31061(16) 0.66332(17) 0.23673(15) 0.0936(10) Uani 1 1 d . . . . .
S1B S 0.27407(18) -0.00543(17) -0.09797(14) 0.0956(10) Uani 1 1 d . . . . .
S6A S 0.37001(18) 0.70226(17) 0.13668(17) 0.1014(11) Uani 1 1 d . . . . .
S3A S 0.17397(18) 0.62242(18) 0.15060(15) 0.0993(10) Uani 1 1 d . . . . .
S4B S 0.38999(18) 0.03111(16) -0.01437(14) 0.0959(10) Uani 1 1 d . . . . .
S4A S 0.24441(19) 0.66686(16) 0.05878(16) 0.0999(11) Uani 1 1 d . . . . .
S7B S 0.70808(18) 0.16424(17) 0.04562(17) 0.1033(11) Uani 1 1 d . . . . .
S8B S 0.64626(18) 0.10613(18) 0.15543(17) 0.1029(11) Uani 1 1 d . . . . .
S5B S 0.52575(19) 0.06937(18) 0.07670(16) 0.1036(11) Uani 1 1 d . . . . .
S3B S 0.46529(19) 0.08536(19) -0.10007(15) 0.1033(11) Uani 1 1 d . . . . .
S6B S 0.5881(2) 0.1144(2) -0.02020(16) 0.1102(12) Uani 1 1 d . . . . .
O1C O 0.5590(3) 0.3139(3) 0.3467(3) 0.0585(16) Uani 1 1 d . . . . .
O3A O 0.4719(3) 0.4258(3) 0.2391(3) 0.0556(16) Uani 1 1 d . . . . .
O4A O 0.5681(3) 0.4622(3) 0.2811(3) 0.0545(16) Uani 1 1 d . . . . .
O3C O 0.5368(3) 0.4196(3) 0.3831(3) 0.0599(17) Uani 1 1 d . . . . .
O2C O 0.4600(3) 0.2833(3) 0.3086(3) 0.0583(16) Uani 1 1 d . . . . .
O4C O 0.4386(3) 0.3880(3) 0.3433(3) 0.0545(16) Uani 1 1 d . . . . .
O7B O 0.5090(4) 0.3206(3) 0.2094(3) 0.0644(19) Uani 1 1 d . . . . .
O5C O 0.1255(3) 0.4092(3) 0.4843(3) 0.0610(17) Uani 1 1 d . . . . .
O1N O 0.3704(3) 0.3230(3) 0.2242(3) 0.0628(17) Uani 1 1 d . . . . .
H1NA H 0.371873 0.298598 0.194045 0.094 Uiso 1 1 d GR . . . .
H1NB H 0.358808 0.352266 0.209724 0.094 Uiso 1 1 d GR . . . .
O8B O 0.6038(3) 0.3597(3) 0.2523(3) 0.0586(17) Uani 1 1 d . . . . .
O5D O 0.0463(3) 0.3110(3) 0.3747(3) 0.0666(18) Uani 1 1 d . . . . .
O2B O 0.1330(3) 0.2093(3) -0.0636(3) 0.0645(18) Uani 1 1 d . . . . .
O2D O 0.1193(4) 0.1692(3) 0.0763(3) 0.0703(19) Uani 1 1 d . . . . .
O8A O 0.1859(3) 0.4755(3) 0.4058(3) 0.0670(19) Uani 1 1 d . . . . .
O4D O 0.0925(4) 0.2706(3) 0.1149(3) 0.0666(18) Uani 1 1 d . . . . .
O6C O 0.1585(4) 0.3343(3) 0.4403(3) 0.0699(19) Uani 1 1 d . . . . .
O5A O 0.0882(4) 0.3075(3) -0.0340(3) 0.0684(19) Uani 1 1 d . . . . .
O6A O 0.1642(4) 0.3302(3) 0.0385(3) 0.0709(19) Uani 1 1 d . . . . .
O6D O 0.0173(3) 0.3875(3) 0.4175(3) 0.073(2) Uani 1 1 d . . . . .
O2A O 0.1029(4) 0.3769(3) 0.2952(3) 0.076(2) Uani 1 1 d . . . . .
O7A O 0.2154(4) 0.4012(3) 0.3597(3) 0.075(2) Uani 1 1 d . . . . .
O1D O 0.0452(4) 0.1503(3) 0.0022(3) 0.076(2) Uani 1 1 d . . . . .
O1B O 0.2062(4) 0.2285(3) 0.0097(3) 0.0709(19) Uani 1 1 d . . . . .
O1F O 0.0853(4) 0.5192(3) 0.4510(3) 0.072(2) Uani 1 1 d . . . . .
O7C O 0.2792(4) 0.0416(3) 0.3791(3) 0.074(2) Uani 1 1 d . . . . .
O7D O 0.1835(3) -0.0721(3) 0.2888(4) 0.077(2) Uani 1 1 d . . . . .
O1A O 0.0742(4) 0.4544(3) 0.3382(3) 0.080(2) Uani 1 1 d . . . . .
O3D O 0.0161(4) 0.2502(3) 0.0433(3) 0.077(2) Uani 1 1 d . . . . .
O4B O 0.2511(4) -0.0331(3) 0.1999(3) 0.077(2) Uani 1 1 d . . . . .
O1E O -0.0115(4) 0.2000(3) -0.0873(3) 0.077(2) Uani 1 1 d . . . . .
O8D O 0.1717(4) 0.0188(4) 0.3102(4) 0.086(2) Uani 1 1 d . . . . .
O2N O 0.2337(3) 0.2733(3) 0.1280(3) 0.0711(19) Uani 1 1 d . . . . .
H2NA H 0.256757 0.248065 0.122732 0.107 Uiso 1 1 d GR . . . .
H2NB H 0.257465 0.306246 0.122404 0.107 Uiso 1 1 d GR . . . .
O8C O 0.2901(4) -0.0493(3) 0.3587(3) 0.080(2) Uani 1 1 d . . . . .
O1K O 0.2918(4) -0.1321(3) 0.2521(4) 0.083(2) Uani 1 1 d . . . . .
O1P O 0.1503(4) 0.2723(4) 0.3171(4) 0.084(2) Uani 1 1 d D . . . .
O3B O 0.2339(5) 0.0547(4) 0.2181(4) 0.091(3) Uani 1 1 d . . . . .
O5B O 0.3396(5) 0.0839(4) 0.2881(4) 0.095(3) Uani 1 1 d . . . . .
O6B O 0.3579(4) -0.0063(4) 0.2723(4) 0.094(2) Uani 1 1 d . . . . .
C38C C 0.5059(5) 0.2784(4) 0.3409(4) 0.046(2) Uani 1 1 d . . . . .
C29A C 0.5219(5) 0.4652(4) 0.2499(3) 0.044(2) Uani 1 1 d . . . . .
C18C C 0.4987(5) 0.4295(4) 0.4902(4) 0.052(2) Uani 1 1 d . . . . .
H18C H 0.542063 0.434450 0.487006 0.062 Uiso 1 1 calc R . . . .
C22C C 0.4782(5) 0.4085(4) 0.3846(4) 0.047(2) Uani 1 1 d . . . . .
C17C C 0.4770(5) 0.4342(4) 0.5436(4) 0.049(2) Uani 1 1 d . . . . .
H17C H 0.506124 0.441688 0.576352 0.059 Uiso 1 1 calc R . . . .
C16C C 0.4141(5) 0.4283(3) 0.5503(4) 0.048(2) Uani 1 1 d . . . . .
C30A C 0.5214(5) 0.5182(4) 0.2217(4) 0.055(3) Uani 1 1 d . . . . .
C19C C 0.4565(4) 0.4175(4) 0.4417(4) 0.051(2) Uani 1 1 d . . . . .
C1D C 0.0089(5) 0.3342(5) 0.3988(4) 0.059(3) Uani 1 1 d . . . . .
C35C C 0.4984(5) 0.2285(4) 0.3724(4) 0.052(2) Uani 1 1 d . . . . .
C26A C 0.5726(5) 0.5650(4) 0.2331(4) 0.061(3) Uani 1 1 d . . . . .
H26A H 0.607783 0.562377 0.257346 0.073 Uiso 1 1 calc R . . . .
C10C C 0.3443(4) 0.3293(4) 0.6420(4) 0.050(2) Uani 1 1 d . . . . .
C32C C 0.4815(5) 0.1303(4) 0.4329(4) 0.055(3) Uani 1 1 d . . . . .
C15C C 0.3953(5) 0.4384(4) 0.6095(4) 0.056(2) Uani 1 1 d . . . . .
H15A H 0.392513 0.479470 0.617093 0.068 Uiso 1 1 calc R . . . .
H15B H 0.428463 0.432118 0.636872 0.068 Uiso 1 1 calc R . . . .
C14C C 0.4691(5) 0.1146(4) 0.5783(4) 0.053(2) Uani 1 1 d . . . . .
C38D C 0.0731(6) 0.1390(4) 0.0479(5) 0.062(3) Uani 1 1 d . . . . .
C13C C 0.4471(5) 0.0931(4) 0.6219(4) 0.056(2) Uani 1 1 d . . . . .
C2D C -0.0536(5) 0.2963(5) 0.4043(4) 0.067(3) Uani 1 1 d . . . . .
C32A C 0.3811(5) 0.5727(5) 0.3333(4) 0.063(3) Uani 1 1 d . . . . .
C3H C 0.7141(5) 0.4179(4) 0.3746(4) 0.054(3) Uani 1 1 d . . . . .
C12C C 0.4155(5) 0.1928(4) 0.6255(4) 0.059(3) Uani 1 1 d . . . . .
C9C C 0.3204(5) 0.3036(4) 0.6829(4) 0.050(2) Uani 1 1 d . . . . .
C36C C 0.4398(5) 0.1986(4) 0.3818(4) 0.059(3) Uani 1 1 d . . . . .
H36C H 0.404268 0.210959 0.367221 0.071 Uiso 1 1 calc R . . . .
C37C C 0.4320(5) 0.1519(4) 0.4113(5) 0.061(3) Uani 1 1 d . . . . .
H37C H 0.390938 0.133319 0.417451 0.073 Uiso 1 1 calc R . . . .
C2B C 0.2322(5) 0.1951(4) -0.0795(4) 0.063(3) Uani 1 1 d . . . . .
C38A C 0.2228(5) 0.4540(5) 0.3783(4) 0.059(3) Uani 1 1 d . . . . .
C1C C 0.1470(4) 0.3642(5) 0.4838(4) 0.058(3) Uani 1 1 d . . . . .
C21C C 0.3731(4) 0.4162(4) 0.5014(4) 0.054(2) Uani 1 1 d . . . . .
H21C H 0.329704 0.410683 0.504467 0.065 Uiso 1 1 calc R . . . .
C20C C 0.3941(5) 0.4118(4) 0.4481(4) 0.058(3) Uani 1 1 d . . . . .
H20C H 0.364872 0.404738 0.415416 0.069 Uiso 1 1 calc R . . . .
O1J O 0.7203(6) 0.2821(5) 0.5130(5) 0.128(4) Uani 1 1 d . . . . .
C35A C 0.2801(5) 0.4947(4) 0.3648(4) 0.059(3) Uani 1 1 d . . . . .
C36A C 0.2868(5) 0.5536(5) 0.3783(5) 0.068(3) Uani 1 1 d . . . . .
H36A H 0.257327 0.567419 0.399674 0.082 Uiso 1 1 calc R . . . .
C11C C 0.3871(5) 0.2365(4) 0.6369(4) 0.059(3) Uani 1 1 d . . . . .
C22B C 0.5683(6) 0.3300(5) 0.2132(5) 0.064(3) Uani 1 1 d . . . . .
C1B C 0.1875(5) 0.2120(4) -0.0407(4) 0.056(2) Uani 1 1 d . . . . .
C3B C 0.2152(6) 0.1711(5) -0.1338(4) 0.070(3) Uani 1 1 d . . . . .
H3B H 0.172795 0.163849 -0.148665 0.085 Uiso 1 1 calc R . . . .
C33C C 0.5416(5) 0.1616(4) 0.4238(5) 0.069(3) Uani 1 1 d . . . . .
H33C H 0.577009 0.148593 0.437755 0.083 Uiso 1 1 calc R . . . .
C34C C 0.5506(5) 0.2096(4) 0.3956(5) 0.062(3) Uani 1 1 d . . . . .
H34C H 0.591533 0.230280 0.391638 0.075 Uiso 1 1 calc R . . . .
C30B C 0.3724(6) 0.0495(6) 0.2764(5) 0.080(4) Uani 1 1 d . . . . .
C37A C 0.3359(5) 0.5930(5) 0.3614(5) 0.068(3) Uani 1 1 d . . . . .
H37A H 0.338461 0.633549 0.369030 0.081 Uiso 1 1 calc R . . . .
C5D C -0.1712(6) 0.2255(5) 0.4126(5) 0.074(3) Uani 1 1 d . . . . .
C4H C 0.7291(5) 0.3653(5) 0.3417(5) 0.077(3) Uani 1 1 d . . . . .
H4HA H 0.758522 0.378156 0.314446 0.116 Uiso 1 1 calc R . . . .
H4HB H 0.690801 0.340740 0.321518 0.116 Uiso 1 1 calc R . . . .
H4HC H 0.747713 0.343122 0.368082 0.116 Uiso 1 1 calc R . . . .
C27D C 0.0867(6) -0.0580(5) 0.3169(5) 0.072(3) Uani 1 1 d . . . . .
C32D C -0.0220(5) -0.0192(4) 0.1057(4) 0.064(3) Uani 1 1 d . . . . .
C34A C 0.3254(6) 0.4749(5) 0.3363(5) 0.073(3) Uani 1 1 d . . . . .
H34A H 0.322775 0.434386 0.328181 0.088 Uiso 1 1 calc R . . . .
C16D C -0.0090(5) 0.2701(5) 0.1367(4) 0.065(3) Uani 1 1 d . . . . .
C2C C 0.1584(5) 0.3411(5) 0.5377(5) 0.065(3) Uani 1 1 d . . . . .
C31C C 0.4715(5) 0.0774(4) 0.4613(4) 0.060(3) Uani 1 1 d . . . . .
H31A H 0.483242 0.046453 0.436507 0.071 Uiso 1 1 calc R . . . .
H31B H 0.426374 0.065011 0.464889 0.071 Uiso 1 1 calc R . . . .
C30D C 0.1527(6) -0.0362(5) 0.3032(5) 0.075(3) Uani 1 1 d . . . . .
C19B C 0.5968(6) 0.3042(5) 0.1647(5) 0.072(3) Uani 1 1 d . . . . .
C35D C 0.0399(5) 0.0835(4) 0.0674(5) 0.066(3) Uani 1 1 d . . . . .
C30C C 0.2902(5) -0.0028(6) 0.3930(5) 0.074(3) Uani 1 1 d . . . . .
C5C C 0.1800(5) 0.2997(5) 0.6412(5) 0.077(3) Uani 1 1 d . . . . .
C9A C 0.1305(6) 0.3418(5) -0.0023(5) 0.068(3) Uani 1 1 d . . . . .
C40B C 0.2413(5) 0.0130(5) 0.1854(5) 0.072(3) Uani 1 1 d . . . . .
C4D C -0.1242(6) 0.2023(5) 0.3903(5) 0.076(3) Uani 1 1 d . . . . .
H4D H -0.132001 0.161895 0.378145 0.092 Uiso 1 1 calc R . . . .
C15D C 0.0371(6) 0.2638(5) 0.0946(4) 0.064(3) Uani 1 1 d . . . . .
C1A C 0.0834(6) 0.4225(5) 0.2946(4) 0.072(3) Uani 1 1 d . . . . .
C33A C 0.3742(5) 0.5142(5) 0.3201(5) 0.069(3) Uani 1 1 d . . . . .
H33A H 0.403986 0.500307 0.299099 0.083 Uiso 1 1 calc R . . . .
C19D C -0.0959(6) 0.2834(5) 0.2133(5) 0.073(3) Uani 1 1 d . . . . .
C34D C -0.0185(6) 0.0540(5) 0.0423(5) 0.073(3) Uani 1 1 d . . . . .
H34D H -0.037460 0.068797 0.011581 0.088 Uiso 1 1 calc R . . . .
C3D C -0.0671(6) 0.2366(4) 0.3856(5) 0.073(3) Uani 1 1 d . . . . .
H3D H -0.036188 0.219792 0.369443 0.087 Uiso 1 1 calc R . . . .
C7C C 0.1837(5) 0.2921(5) 0.5409(5) 0.075(3) Uani 1 1 d . . . . .
H7C H 0.193378 0.272412 0.507260 0.090 Uiso 1 1 calc R . . . .
C27C C 0.3067(5) -0.0089(4) 0.4536(5) 0.064(3) Uani 1 1 d . . . . .
C26C C 0.3007(5) 0.0345(5) 0.4938(5) 0.075(3) Uani 1 1 d . . . . .
H26C H 0.284414 0.066058 0.482741 0.090 Uiso 1 1 calc R . . . .
C24C C 0.3429(5) -0.0125(4) 0.5689(5) 0.066(3) Uani 1 1 d . . . . .
C6C C 0.1946(6) 0.2721(5) 0.5921(5) 0.076(3) Uani 1 1 d . . . . .
H6C H 0.212266 0.239120 0.593655 0.092 Uiso 1 1 calc R . . . .
C10B C 0.3494(6) 0.0345(6) -0.0841(5) 0.084(4) Uani 1 1 d . . . . .
C10A C 0.1443(5) 0.4026(5) -0.0166(5) 0.070(3) Uani 1 1 d . . . . .
C24D C -0.0342(7) -0.1000(6) 0.3424(5) 0.088(4) Uani 1 1 d . . . . .
C31A C 0.4373(5) 0.6135(5) 0.3163(5) 0.075(3) Uani 1 1 d . . . . .
H31C H 0.446922 0.596630 0.279348 0.090 Uiso 1 1 calc R . . . .
H31D H 0.472991 0.614155 0.344301 0.090 Uiso 1 1 calc R . . . .
C14D C -0.1048(6) -0.0488(5) 0.2243(5) 0.073(3) Uani 1 1 d . . . . .
C36B C 0.2350(6) 0.0181(5) 0.1227(6) 0.082(4) Uani 1 1 d . . . . .
C9D C -0.2453(6) 0.1573(5) 0.2994(6) 0.081(3) Uani 1 1 d . . . . .
C24A C 0.5208(6) 0.6195(5) 0.1713(4) 0.068(3) Uani 1 1 d . . . . .
C18D C -0.0372(6) 0.2776(6) 0.2320(5) 0.082(4) Uani 1 1 d . . . . .
H18D H -0.025721 0.279421 0.271451 0.099 Uiso 1 1 calc R . . . .
C5B C 0.3190(6) 0.1622(5) -0.1484(5) 0.074(3) Uani 1 1 d . . . . .
C11D C -0.1906(5) 0.0769(5) 0.2552(5) 0.076(3) Uani 1 1 d . . . . .
C28A C 0.4706(6) 0.5223(5) 0.1861(5) 0.073(3) Uani 1 1 d . . . . .
H28A H 0.435199 0.490886 0.179531 0.087 Uiso 1 1 calc R . . . .
C25C C 0.3184(5) 0.0325(5) 0.5504(5) 0.072(3) Uani 1 1 d . . . . .
H25C H 0.313658 0.062901 0.577576 0.087 Uiso 1 1 calc R . . . .
C37D C 0.0349(7) 0.0089(5) 0.1299(5) 0.083(3) Uani 1 1 d . . . . .
H37D H 0.053504 -0.006455 0.160379 0.100 Uiso 1 1 calc R . . . .
C31D C -0.0570(6) -0.0746(4) 0.1225(5) 0.074(3) Uani 1 1 d . . . . .
H31E H -0.043350 -0.106914 0.101312 0.089 Uiso 1 1 calc R . . . .
H31F H -0.101667 -0.078642 0.110194 0.089 Uiso 1 1 calc R . . . .
C7D C -0.1015(6) 0.3186(5) 0.4280(5) 0.073(3) Uani 1 1 d . . . . .
H7D H -0.094098 0.358649 0.441615 0.087 Uiso 1 1 calc R . . . .
C23C C 0.3664(5) -0.0108(5) 0.6295(5) 0.072(3) Uani 1 1 d . . . . .
H23A H 0.359786 -0.050858 0.639902 0.087 Uiso 1 1 calc R . . . .
H23B H 0.342676 0.010934 0.653844 0.087 Uiso 1 1 calc R . . . .
C37B C 0.2257(6) 0.0697(5) 0.1012(6) 0.084(4) Uani 1 1 d . . . . .
H37B H 0.219551 0.100946 0.126578 0.101 Uiso 1 1 calc R . . . .
C33D C -0.0493(6) 0.0041(5) 0.0608(5) 0.076(3) Uani 1 1 d . . . . .
H33D H -0.089464 -0.015024 0.043208 0.091 Uiso 1 1 calc R . . . .
C25A C 0.5715(6) 0.6155(5) 0.2084(5) 0.073(3) Uani 1 1 d . . . . .
H25A H 0.605760 0.647876 0.216956 0.088 Uiso 1 1 calc R . . . .
C27B C 0.4373(7) 0.0739(7) 0.2592(5) 0.094(4) Uani 1 1 d . . . . .
C36D C 0.0674(6) 0.0598(5) 0.1117(5) 0.074(3) Uani 1 1 d . . . . .
H36D H 0.107817 0.078210 0.129104 0.089 Uiso 1 1 calc R . . . .
C4B C 0.2592(6) 0.1568(5) -0.1681(5) 0.074(3) Uani 1 1 d . . . . .
H4B H 0.246432 0.142734 -0.206836 0.089 Uiso 1 1 calc R . . . .
C25D C -0.0096(7) -0.0413(6) 0.3460(6) 0.088(4) Uani 1 1 d . . . . .
H25D H -0.033945 -0.014835 0.358398 0.105 Uiso 1 1 calc R . . . .
C29C C 0.3466(6) -0.0550(5) 0.5282(5) 0.077(3) Uani 1 1 d . . . . .
H29C H 0.362313 -0.086843 0.539418 0.093 Uiso 1 1 calc R . . . .
C28C C 0.3294(5) -0.0555(5) 0.4729(6) 0.075(3) Uani 1 1 d . . . . .
H28C H 0.332637 -0.087238 0.446675 0.090 Uiso 1 1 calc R . . . .
C23A C 0.5202(6) 0.6759(5) 0.1466(6) 0.084(4) Uani 1 1 d . . . . .
H23C H 0.490342 0.667689 0.112106 0.101 Uiso 1 1 calc R . . . .
H23D H 0.562016 0.691763 0.135255 0.101 Uiso 1 1 calc R . . . .
C12D C -0.1671(6) 0.0322(5) 0.2496(5) 0.081(3) Uani 1 1 d . . . . .
C13A C 0.1101(6) 0.4199(5) -0.0606(5) 0.080(3) Uani 1 1 d . . . . .
H13A H 0.076708 0.391809 -0.081325 0.096 Uiso 1 1 calc R . . . .
C3F C 0.0489(6) 0.5472(5) 0.4355(5) 0.075(3) Uani 1 1 d . . . . .
C28B C 0.4760(6) 0.0409(6) 0.2460(6) 0.092(4) Uani 1 1 d . . . . .
H28B H 0.464021 0.000453 0.248683 0.110 Uiso 1 1 calc R . . . .
C2H C 0.7379(6) 0.4960(5) 0.4501(5) 0.079(3) Uani 1 1 d . . . . .
H2HA H 0.739210 0.529379 0.428744 0.119 Uiso 1 1 calc R . . . .
H2HB H 0.767177 0.507473 0.484356 0.119 Uiso 1 1 calc R . . . .
H2HC H 0.695733 0.482627 0.460618 0.119 Uiso 1 1 calc R . . . .
C17D C 0.0065(6) 0.2688(6) 0.1929(5) 0.087(4) Uani 1 1 d . . . . .
H17D H 0.045796 0.262239 0.205896 0.105 Uiso 1 1 calc R . . . .
C18B C 0.6620(7) 0.3135(6) 0.1691(6) 0.093(4) Uani 1 1 d . . . . .
H18B H 0.685953 0.335015 0.202075 0.112 Uiso 1 1 calc R . . . .
C6D C -0.1570(6) 0.2843(5) 0.4314(5) 0.075(3) Uani 1 1 d . . . . .
H6D H -0.188155 0.300980 0.447426 0.089 Uiso 1 1 calc R . . . .
C10D C -0.2119(5) 0.1822(5) 0.2606(5) 0.071(3) Uani 1 1 d . . . . .
C26D C 0.0495(6) -0.0202(5) 0.3321(5) 0.080(3) Uani 1 1 d . . . . .
H26D H 0.064795 0.020421 0.332911 0.096 Uiso 1 1 calc R . . . .
C27A C 0.4709(6) 0.5733(5) 0.1591(5) 0.080(3) Uani 1 1 d . . . . .
H27A H 0.436880 0.575221 0.133064 0.096 Uiso 1 1 calc R . . . .
C8D C -0.2350(6) 0.1887(5) 0.4133(5) 0.080(3) Uani 1 1 d . . . . .
H8DA H -0.254077 0.203541 0.446344 0.097 Uiso 1 1 calc R . . . .
H8DB H -0.231684 0.148545 0.418107 0.097 Uiso 1 1 calc R . . . .
C2A C 0.0711(6) 0.4419(5) 0.2385(6) 0.084(4) Uani 1 1 d . . . . .
C3C C 0.1430(6) 0.3689(6) 0.5876(5) 0.084(4) Uani 1 1 d . . . . .
H3C H 0.125502 0.401942 0.586166 0.100 Uiso 1 1 calc R . . . .
C13D C -0.1397(6) -0.0679(5) 0.2624(5) 0.070(3) Uani 1 1 d . . . . .
C5A C 0.0561(6) 0.4826(5) 0.1324(5) 0.080(3) Uani 1 1 d . . . . .
C24B C 0.5493(6) 0.1226(6) 0.2234(6) 0.087(4) Uani 1 1 d . . . . .
C3A C 0.0520(6) 0.4922(7) 0.2349(5) 0.090(4) Uani 1 1 d . . . . .
H3A H 0.043509 0.513731 0.267950 0.108 Uiso 1 1 calc R . . . .
C22D C -0.1411(6) 0.2920(5) 0.2561(5) 0.082(4) Uani 1 1 d . . . . .
H22A H -0.143094 0.333477 0.259908 0.099 Uiso 1 1 calc R . . . .
H22B H -0.123580 0.284196 0.293251 0.099 Uiso 1 1 calc R . . . .
C3P C 0.1255(6) 0.2220(5) 0.3157(4) 0.084(4) Uani 1 1 d D . . . .
C4C C 0.1536(6) 0.3475(6) 0.6404(5) 0.088(4) Uani 1 1 d . . . . .
H4C H 0.142777 0.365707 0.674282 0.105 Uiso 1 1 calc R . . . .
C29D C 0.0025(7) -0.1377(6) 0.3274(6) 0.094(4) Uani 1 1 d . . . . .
H29D H -0.014119 -0.178253 0.325155 0.113 Uiso 1 1 calc R . . . .
C11A C 0.1927(6) 0.4449(5) 0.0126(6) 0.086(4) Uani 1 1 d . . . . .
H11A H 0.216369 0.435468 0.043872 0.104 Uiso 1 1 calc R . . . .
C28D C 0.0626(7) -0.1182(6) 0.3154(6) 0.095(4) Uani 1 1 d . . . . .
H28D H 0.087763 -0.144913 0.306223 0.114 Uiso 1 1 calc R . . . .
C3J C 0.6678(7) 0.2763(6) 0.5267(5) 0.091(4) Uani 1 1 d . . . . .
C1J C 0.5690(6) 0.3060(6) 0.5266(6) 0.092(4) Uani 1 1 d . . . . .
H1JA H 0.558450 0.272794 0.548014 0.138 Uiso 1 1 calc R . . . .
H1JB H 0.540275 0.299839 0.491950 0.138 Uiso 1 1 calc R . . . .
H1JC H 0.565477 0.341416 0.549757 0.138 Uiso 1 1 calc R . . . .
C8B C 0.3637(6) 0.1428(6) -0.1837(5) 0.090(4) Uani 1 1 d . . . . .
H8BA H 0.406252 0.163224 -0.167766 0.108 Uiso 1 1 calc R . . . .
H8BB H 0.356703 0.154020 -0.222186 0.108 Uiso 1 1 calc R . . . .
C7B C 0.2935(6) 0.2016(6) -0.0571(5) 0.087(4) Uani 1 1 d . . . . .
H7B H 0.305336 0.215999 -0.018317 0.104 Uiso 1 1 calc R . . . .
C15A C 0.1722(7) 0.5154(6) -0.0466(6) 0.088(4) Uani 1 1 d . . . . .
C14A C 0.1217(6) 0.4756(5) -0.0761(5) 0.083(3) Uani 1 1 d . . . . .
H14A H 0.096306 0.486048 -0.105545 0.100 Uiso 1 1 calc R . . . .
C20B C 0.5635(7) 0.2726(5) 0.1172(5) 0.088(4) Uani 1 1 d . . . . .
H20B H 0.519340 0.265271 0.114235 0.105 Uiso 1 1 calc R . . . .
C14B C 0.6037(5) 0.1055(5) 0.0929(6) 0.085(4) Uani 1 1 d . . . . .
C38B C 0.2254(6) 0.0750(6) 0.0464(5) 0.082(3) Uani 1 1 d . . . . .
H38B H 0.219855 0.110233 0.033326 0.099 Uiso 1 1 calc R . . . .
C8C C 0.1971(6) 0.2812(5) 0.6970(5) 0.083(3) Uani 1 1 d . . . . .
H8CA H 0.199826 0.239952 0.691406 0.100 Uiso 1 1 calc R . . . .
H8CB H 0.164046 0.284310 0.722053 0.100 Uiso 1 1 calc R . . . .
C35B C 0.2418(7) -0.0267(6) 0.0863(6) 0.096(4) Uani 1 1 d . . . . .
H35B H 0.246963 -0.061818 0.099777 0.116 Uiso 1 1 calc R . . . .
C18A C 0.1349(7) 0.6066(6) 0.0798(6) 0.088(4) Uani 1 1 d . . . . .
C21D C -0.0679(7) 0.2766(7) 0.1177(6) 0.101(5) Uani 1 1 d . . . . .
H21D H -0.079288 0.277245 0.078620 0.121 Uiso 1 1 calc R . . . .
C22A C 0.4211(6) 0.6999(5) 0.1983(6) 0.079(3) Uani 1 1 d . . . . .
C9B C 0.3847(6) 0.0581(5) -0.1194(5) 0.080(3) Uani 1 1 d . . . . .
C21A C 0.3926(6) 0.6828(5) 0.2433(6) 0.082(3) Uani 1 1 d . . . . .
C16B C 0.6587(8) 0.2613(7) 0.0783(6) 0.099(4) Uani 1 1 d . . . . .
C4F C -0.0222(5) 0.5215(6) 0.4286(6) 0.090(4) Uani 1 1 d . . . . .
H4FA H -0.041933 0.542828 0.456547 0.135 Uiso 1 1 calc R . . . .
H4FB H -0.030260 0.480507 0.434681 0.135 Uiso 1 1 calc R . . . .
H4FC H -0.039478 0.525074 0.390384 0.135 Uiso 1 1 calc R . . . .
C17A C 0.1696(7) 0.6284(6) 0.0409(6) 0.089(4) Uani 1 1 d . . . . .
C8A C 0.0497(8) 0.5022(6) 0.0750(5) 0.103(4) Uani 1 1 d . . . . .
H8AA H 0.008789 0.480904 0.055572 0.123 Uiso 1 1 calc R . . . .
H8AB H 0.082035 0.490257 0.053135 0.123 Uiso 1 1 calc R . . . .
C20A C 0.3016(6) 0.6696(5) 0.1618(6) 0.083(3) Uani 1 1 d . . . . .
C21B C 0.5926(7) 0.2508(7) 0.0726(6) 0.100(4) Uani 1 1 d . . . . .
H21B H 0.568873 0.229584 0.039314 0.120 Uiso 1 1 calc R . . . .
C3E C -0.0612(7) 0.2134(6) -0.0952(6) 0.090(4) Uani 1 1 d . . . . .
C7A C 0.0811(8) 0.4100(5) 0.1885(6) 0.107(5) Uani 1 1 d . . . . .
H7A H 0.092377 0.373709 0.190032 0.129 Uiso 1 1 calc R . . . .
C23D C -0.1002(6) -0.1215(6) 0.3515(6) 0.098(4) Uani 1 1 d . . . . .
H23E H -0.113802 -0.091874 0.376572 0.117 Uiso 1 1 calc R . . . .
H23F H -0.104254 -0.157070 0.370556 0.117 Uiso 1 1 calc R . . . .
C29B C 0.5353(7) 0.0637(7) 0.2279(7) 0.108(5) Uani 1 1 d . . . . .
H29B H 0.563595 0.039818 0.219309 0.130 Uiso 1 1 calc R . . . .
C2J C 0.6529(7) 0.3586(6) 0.4783(5) 0.100(4) Uani 1 1 d . . . . .
H2JA H 0.665518 0.395435 0.503059 0.151 Uiso 1 1 calc R . . . .
H2JB H 0.619476 0.360894 0.449745 0.151 Uiso 1 1 calc R . . . .
H2JC H 0.688584 0.350747 0.459477 0.151 Uiso 1 1 calc R . . . .
C1H C 0.8157(6) 0.4358(6) 0.4313(7) 0.106(5) Uani 1 1 d . . . . .
H1HA H 0.808753 0.398080 0.445860 0.159 Uiso 1 1 calc R . . . .
H1HB H 0.839681 0.465820 0.460637 0.159 Uiso 1 1 calc R . . . .
H1HC H 0.838798 0.434379 0.397933 0.159 Uiso 1 1 calc R . . . .
C19A C 0.2484(6) 0.6526(5) 0.1311(6) 0.083(3) Uani 1 1 d . . . . .
C4A C 0.0449(7) 0.5126(6) 0.1806(6) 0.099(4) Uani 1 1 d . . . . .
H4A H 0.031901 0.548034 0.178335 0.119 Uiso 1 1 calc R . . . .
C11B C 0.4649(7) 0.0688(6) -0.0275(6) 0.091(4) Uani 1 1 d . . . . .
C39B C 0.2331(6) 0.0293(5) 0.0072(5) 0.082(3) Uani 1 1 d . . . . .
C17B C 0.6915(7) 0.2915(6) 0.1257(6) 0.097(4) Uani 1 1 d . . . . .
H17B H 0.735565 0.297880 0.129476 0.117 Uiso 1 1 calc R . . . .
C20D C -0.1097(7) 0.2822(8) 0.1575(6) 0.115(6) Uani 1 1 d . . . . .
H20D H -0.150316 0.285310 0.144346 0.138 Uiso 1 1 calc R . . . .
C16A C 0.1893(8) 0.5782(5) -0.0630(6) 0.104(5) Uani 1 1 d . . . . .
H16A H 0.184091 0.576813 -0.104786 0.125 Uiso 1 1 calc R . . . .
H16B H 0.233585 0.595588 -0.049891 0.125 Uiso 1 1 calc R . . . .
C34B C 0.2411(7) -0.0211(6) 0.0282(6) 0.100(4) Uani 1 1 d . . . . .
H34B H 0.246261 -0.052656 0.002697 0.120 Uiso 1 1 calc R . . . .
C6B C 0.3378(7) 0.1871(7) -0.0912(6) 0.102(5) Uani 1 1 d . . . . .
H6B H 0.380119 0.193705 -0.076248 0.122 Uiso 1 1 calc R . . . .
C26B C 0.4528(7) 0.1325(5) 0.2539(6) 0.098(4) Uani 1 1 d . . . . .
H26B H 0.424821 0.156315 0.263828 0.118 Uiso 1 1 calc R . . . .
C23B C 0.6125(6) 0.1492(6) 0.2027(6) 0.094(4) Uani 1 1 d . . . . .
H23G H 0.642768 0.163142 0.236606 0.112 Uiso 1 1 calc R . . . .
H23H H 0.607414 0.183761 0.184455 0.112 Uiso 1 1 calc R . . . .
C12A C 0.2071(8) 0.5003(6) -0.0027(6) 0.110(5) Uani 1 1 d . . . . .
H12A H 0.241190 0.528150 0.017298 0.131 Uiso 1 1 calc R . . . .
C25B C 0.5081(8) 0.1568(6) 0.2345(6) 0.100(4) Uani 1 1 d . . . . .
H25B H 0.517581 0.196591 0.228764 0.119 Uiso 1 1 calc R . . . .
C6A C 0.0745(8) 0.4315(6) 0.1364(5) 0.106(5) Uani 1 1 d . . . . .
H6A H 0.082939 0.410314 0.103155 0.127 Uiso 1 1 calc R . . . .
C4J C 0.6434(7) 0.2297(6) 0.5617(7) 0.105(4) Uani 1 1 d . . . . .
H4JA H 0.641765 0.247025 0.600499 0.157 Uiso 1 1 calc R . . . .
H4JB H 0.670800 0.202370 0.562189 0.157 Uiso 1 1 calc R . . . .
H4JC H 0.601426 0.209174 0.545583 0.157 Uiso 1 1 calc R . . . .
C12B C 0.5160(7) 0.0823(6) 0.0034(6) 0.094(4) Uani 1 1 d . . . . .
C13B C 0.6336(7) 0.1255(6) 0.0442(7) 0.108(5) Uani 1 1 d . . . . .
C32B C 0.2325(7) 0.0355(7) -0.0556(6) 0.108(5) Uani 1 1 d . . . . .
H32A H 0.248752 0.076977 -0.059277 0.130 Uiso 1 1 calc R . . . .
H32B H 0.188475 0.025422 -0.072033 0.130 Uiso 1 1 calc R . . . .
C15B C 0.6913(8) 0.2364(7) 0.0289(7) 0.114(5) Uani 1 1 d . . . . .
H15C H 0.730700 0.264003 0.024654 0.137 Uiso 1 1 calc R . . . .
H15D H 0.664093 0.230756 -0.007067 0.137 Uiso 1 1 calc R . . . .
C4K C 0.3842(9) -0.1419(7) 0.3153(6) 0.117(5) Uani 1 1 d . . . . .
H4KA H 0.420713 -0.157798 0.308639 0.175 Uiso 1 1 calc R . . . .
H4KB H 0.356473 -0.167510 0.336812 0.175 Uiso 1 1 calc R . . . .
H4KC H 0.397499 -0.103247 0.336897 0.175 Uiso 1 1 calc R . . . .
C4P C 0.1064(8) 0.1980(6) 0.3705(6) 0.119(6) Uani 1 1 d D . . . .
H4PA H 0.062025 0.179392 0.365602 0.179 Uiso 1 1 calc R . . . .
H4PB H 0.114454 0.229830 0.401506 0.179 Uiso 1 1 calc R . . . .
H4PC H 0.130678 0.169454 0.379480 0.179 Uiso 1 1 calc R . . . .
C2K C 0.4482(8) -0.1373(7) 0.2236(8) 0.132(6) Uani 1 1 d . . . . .
H2KA H 0.452285 -0.165328 0.191857 0.199 Uiso 1 1 calc R . . . .
H2KB H 0.464867 -0.148590 0.259061 0.199 Uiso 1 1 calc R . . . .
H2KC H 0.471468 -0.098592 0.218200 0.199 Uiso 1 1 calc R . . . .
C2F C 0.1342(8) 0.6212(9) 0.4219(11) 0.172(10) Uani 1 1 d . . . . .
H2FA H 0.156880 0.595228 0.439540 0.258 Uiso 1 1 calc R . . . .
H2FB H 0.146775 0.660151 0.442894 0.258 Uiso 1 1 calc R . . . .
H2FC H 0.143860 0.622960 0.382591 0.258 Uiso 1 1 calc R . . . .
C1K C 0.3424(11) -0.1299(11) 0.1602(6) 0.180(11) Uani 1 1 d . . . . .
H1KA H 0.341877 -0.089091 0.157747 0.270 Uiso 1 1 calc R . . . .
H1KB H 0.299591 -0.153024 0.156402 0.270 Uiso 1 1 calc R . . . .
H1KC H 0.364684 -0.143963 0.129682 0.270 Uiso 1 1 calc R . . . .
C4E C -0.0732(9) 0.2686(7) -0.0681(9) 0.157(9) Uani 1 1 d . . . . .
H4EA H -0.102426 0.282346 -0.093593 0.235 Uiso 1 1 calc R . . . .
H4EB H -0.034059 0.297904 -0.060577 0.235 Uiso 1 1 calc R . . . .
H4EC H -0.091199 0.261959 -0.032423 0.235 Uiso 1 1 calc R . . . .
C3K C 0.3439(13) -0.1365(7) 0.2493(12) 0.167(11) Uani 1 1 d . . . . .
C2P C 0.1373(11) 0.2008(7) 0.2160(5) 0.154(9) Uani 1 1 d D . . . .
H2PA H 0.100509 0.193989 0.188355 0.230 Uiso 1 1 calc R . . . .
H2PB H 0.166201 0.177757 0.202402 0.230 Uiso 1 1 calc R . . . .
H2PC H 0.157839 0.242097 0.220667 0.230 Uiso 1 1 calc R . . . .
C1P C 0.0902(11) 0.1229(6) 0.2703(8) 0.170(9) Uani 1 1 d D . . . .
H1PA H 0.122757 0.100644 0.270870 0.256 Uiso 1 1 calc R . . . .
H1PB H 0.061128 0.109113 0.236100 0.256 Uiso 1 1 calc R . . . .
H1PC H 0.067729 0.117742 0.303879 0.256 Uiso 1 1 calc R . . . .
C1E C -0.0985(9) 0.1201(8) -0.1521(10) 0.175(10) Uani 1 1 d . . . . .
H1EA H -0.054232 0.119346 -0.149925 0.262 Uiso 1 1 calc R . . . .
H1EB H -0.116837 0.110032 -0.191489 0.262 Uiso 1 1 calc R . . . .
H1EC H -0.119866 0.091937 -0.128734 0.262 Uiso 1 1 calc R . . . .
C2E C -0.1700(9) 0.1937(10) -0.1402(12) 0.213(14) Uani 1 1 d . . . . .
H2EA H -0.193109 0.184843 -0.107534 0.320 Uiso 1 1 calc R . . . .
H2EB H -0.192967 0.170465 -0.174516 0.320 Uiso 1 1 calc R . . . .
H2EC H -0.164881 0.235062 -0.144377 0.320 Uiso 1 1 calc R . . . .
C1F C 0.0211(10) 0.6389(10) 0.4101(18) 0.32(3) Uani 1 1 d . . . . .
H1FA H -0.009068 0.636280 0.438256 0.477 Uiso 1 1 calc R . . . .
H1FB H -0.000830 0.626207 0.372189 0.477 Uiso 1 1 calc R . . . .
H1FC H 0.044480 0.679156 0.411930 0.477 Uiso 1 1 calc R . . . .
O5O' O 0.2445(5) 0.1406(4) 0.3316(4) 0.108(3) Uani 0.4 1 d D U P A 1
C1O' C 0.2615(14) 0.1735(6) 0.3729(7) 0.083(7) Uani 0.4 1 d D U P A 1
N1O' N 0.2826(5) 0.2291(4) 0.3743(5) 0.104(3) Uani 0.4 1 d D U P A 1
C2O' C 0.302(2) 0.2612(13) 0.3277(13) 0.126(14) Uani 0.4 1 d D U P A 1
H2OA H 0.346352 0.263975 0.325035 0.188 Uiso 0.4 1 calc R . P A 1
H2OB H 0.293949 0.300219 0.334279 0.188 Uiso 0.4 1 calc R . P A 1
H2OC H 0.278182 0.240954 0.292307 0.188 Uiso 0.4 1 calc R . P A 1
C4O' C 0.245(2) 0.1519(16) 0.4286(12) 0.18(2) Uani 0.4 1 d D U P A 1
H4OA H 0.217337 0.113104 0.421183 0.266 Uiso 0.4 1 calc R . P A 1
H4OB H 0.223095 0.178507 0.448730 0.266 Uiso 0.4 1 calc R . P A 1
H4OC H 0.282637 0.150277 0.451793 0.266 Uiso 0.4 1 calc R . P A 1
C3O' C 0.283(2) 0.2671(13) 0.4268(11) 0.136(15) Uani 0.4 1 d D U P A 1
H3OA H 0.242544 0.257225 0.441699 0.204 Uiso 0.4 1 calc R . P A 1
H3OB H 0.291431 0.307639 0.419048 0.204 Uiso 0.4 1 calc R . P A 1
H3OC H 0.315635 0.261889 0.454868 0.204 Uiso 0.4 1 calc R . P A 1
O1O O 0.2445(5) 0.1406(4) 0.3316(4) 0.108(3) Uani 0.6 1 d D U P A 2
C3O C 0.2696(5) 0.1908(4) 0.3285(5) 0.083(4) Uani 0.6 1 d D U P A 2
C4O C 0.2820(13) 0.2062(10) 0.2705(6) 0.129(9) Uani 0.6 1 d D U P A 2
H4OD H 0.321870 0.197901 0.261466 0.194 Uiso 0.6 1 calc R . P A 2
H4OE H 0.283495 0.247639 0.269380 0.194 Uiso 0.6 1 calc R . P A 2
H4OF H 0.248617 0.183316 0.242711 0.194 Uiso 0.6 1 calc R . P A 2
N1O N 0.2826(5) 0.2291(4) 0.3743(5) 0.104(3) Uani 0.6 1 d D U P A 2
C2O C 0.3155(12) 0.2884(6) 0.3699(15) 0.157(13) Uani 0.6 1 d D U P A 2
H2OD H 0.357405 0.288328 0.359367 0.236 Uiso 0.6 1 calc R . P A 2
H2OE H 0.318359 0.312098 0.406521 0.236 Uiso 0.6 1 calc R . P A 2
H2OF H 0.292716 0.304596 0.340976 0.236 Uiso 0.6 1 calc R . P A 2
C1O C 0.2741(15) 0.2113(12) 0.4304(6) 0.151(11) Uani 0.6 1 d D U P A 2
H1OA H 0.239213 0.177535 0.427597 0.226 Uiso 0.6 1 calc R . P A 2
H1OB H 0.265289 0.243299 0.455340 0.226 Uiso 0.6 1 calc R . P A 2
H1OC H 0.312117 0.201112 0.446025 0.226 Uiso 0.6 1 calc R . P A 2
O1I O 0.8040(6) 0.4035(5) 0.2000(5) 0.063(4) Uani 0.5 1 d D . P . .
C3I C 0.8196(7) 0.4463(7) 0.2336(7) 0.061(6) Uani 0.5 1 d D . P . .
C4I C 0.8875(8) 0.4617(9) 0.2545(13) 0.099(9) Uani 0.5 1 d D . P . .
H4IA H 0.905670 0.428059 0.245749 0.149 Uiso 0.5 1 calc R . P . .
H4IB H 0.892455 0.472817 0.295545 0.149 Uiso 0.5 1 calc R . P . .
H4IC H 0.908612 0.494174 0.235800 0.149 Uiso 0.5 1 calc R . P . .
C1I C 0.7184(9) 0.4637(11) 0.2199(14) 0.143(17) Uani 0.5 1 d D . P . .
H1IA H 0.718500 0.486066 0.187510 0.215 Uiso 0.5 1 calc R . P . .
H1IB H 0.688678 0.474059 0.245393 0.215 Uiso 0.5 1 calc R . P . .
H1IC H 0.706133 0.422182 0.206450 0.215 Uiso 0.5 1 calc R . P . .
C2I C 0.7927(18) 0.5266(9) 0.2924(10) 0.20(3) Uani 0.5 1 d D . P . .
H2IA H 0.824109 0.521989 0.321815 0.302 Uiso 0.5 1 calc R . P . .
H2IB H 0.754446 0.529907 0.309337 0.302 Uiso 0.5 1 calc R . P . .
H2IC H 0.808345 0.561719 0.274805 0.302 Uiso 0.5 1 calc R . P . .
N1I N 0.7797(8) 0.4769(5) 0.2499(6) 0.076(6) Uani 0.5 1 d D . P . .
C2M C 0.0911(15) 0.3820(13) -0.2192(11) 0.178(10) Uani 0.6 1 d D U P . .
H2MA H 0.102178 0.382781 -0.258147 0.267 Uiso 0.6 1 calc R . P . .
H2MB H 0.107573 0.420346 -0.197686 0.267 Uiso 0.6 1 calc R . P . .
H2MC H 0.045719 0.371977 -0.219526 0.267 Uiso 0.6 1 calc R . P . .
C1M C 0.0819(14) 0.2818(11) -0.1867(10) 0.164(10) Uani 0.6 1 d D U P . .
H1MA H 0.038491 0.278044 -0.201516 0.245 Uiso 0.6 1 calc GR . P . .
H1MB H 0.083981 0.276094 -0.146542 0.245 Uiso 0.6 1 calc GR . P . .
H1MC H 0.099351 0.252585 -0.207858 0.245 Uiso 0.6 1 calc GR . P . .
C3M C 0.1728(11) 0.3587(10) -0.1641(11) 0.164(8) Uani 0.6 1 d D U P . .
O1M O 0.1977(14) 0.4078(10) -0.1710(13) 0.232(11) Uani 0.6 1 d D U P . .
N1M N 0.1175(11) 0.3392(10) -0.1929(10) 0.184(9) Uani 0.6 1 d D U P . .
C4M C 0.2013(15) 0.3172(14) -0.1350(11) 0.188(11) Uani 0.6 1 d D U P . .
H4MA H 0.234059 0.306729 -0.156602 0.282 Uiso 0.6 1 calc R . P . .
H4MB H 0.169393 0.282158 -0.132281 0.282 Uiso 0.6 1 calc R . P . .
H4MC H 0.219311 0.335053 -0.096899 0.282 Uiso 0.6 1 calc R . P . .
C2R C 0.3898(15) 0.2819(9) 0.0798(13) 0.197(13) Uani 0.63 1 d D U P . .
H2RA H 0.349774 0.287496 0.091382 0.296 Uiso 0.63 1 calc R . P . .
H2RB H 0.394207 0.292484 0.041384 0.296 Uiso 0.63 1 calc R . P . .
H2RC H 0.423681 0.306386 0.106018 0.296 Uiso 0.63 1 calc R . P . .
C3R C 0.3659(9) 0.1948(9) 0.1219(9) 0.142(8) Uani 0.63 1 d D U P . .
N1R N 0.3925(11) 0.2218(8) 0.0805(10) 0.158(8) Uani 0.63 1 d D U P . .
O1R O 0.3372(7) 0.2259(9) 0.1458(8) 0.173(9) Uani 0.63 1 d D U P . .
C1R C 0.4259(10) 0.1919(9) 0.0436(8) 0.118(8) Uani 0.63 1 d D U P . .
H1RA H 0.430955 0.211050 0.009184 0.176 Uiso 0.63 1 calc R . P . .
H1RB H 0.402736 0.151671 0.033558 0.176 Uiso 0.63 1 calc R . P . .
H1RC H 0.466889 0.192488 0.062714 0.176 Uiso 0.63 1 calc R . P . .
C4R C 0.3728(12) 0.1346(9) 0.1257(11) 0.149(9) Uani 0.63 1 d D U P . .
H4RA H 0.339342 0.107469 0.101069 0.223 Uiso 0.63 1 calc R . P . .
H4RB H 0.370434 0.126013 0.164929 0.223 Uiso 0.63 1 calc R . P . .
H4RC H 0.413131 0.130442 0.113634 0.223 Uiso 0.63 1 calc R . P . .
O1G O 0.0722(13) 0.7363(9) 0.3250(12) 0.138(8) Uani 0.4 1 d D U P . .
C2G C 0.1022(18) 0.792(2) 0.4271(15) 0.170(14) Uani 0.4 1 d D U P . .
H2GA H 0.123742 0.819227 0.459620 0.255 Uiso 0.4 1 calc R . P . .
H2GB H 0.084361 0.754543 0.439941 0.255 Uiso 0.4 1 calc R . P . .
H2GC H 0.068818 0.807381 0.409193 0.255 Uiso 0.4 1 calc R . P . .
C3G C 0.1281(13) 0.7544(9) 0.3356(11) 0.142(10) Uani 0.4 1 d D U P . .
N1G N 0.1462(13) 0.7838(12) 0.3862(12) 0.148(10) Uani 0.4 1 d D U P . .
C1G C 0.2115(14) 0.8132(18) 0.398(2) 0.193(17) Uani 0.4 1 d D U P . .
H1GA H 0.224412 0.815158 0.438527 0.289 Uiso 0.4 1 calc R . P . .
H1GB H 0.217255 0.852618 0.387238 0.289 Uiso 0.4 1 calc R . P . .
H1GC H 0.236823 0.791696 0.376168 0.289 Uiso 0.4 1 calc R . P . .
C4G C 0.1780(19) 0.7457(19) 0.2990(18) 0.186(17) Uani 0.4 1 d D U P . .
H4GA H 0.202232 0.720405 0.315754 0.278 Uiso 0.4 1 calc R . P . .
H4GB H 0.205452 0.783289 0.295945 0.278 Uiso 0.4 1 calc R . P . .
H4GC H 0.158970 0.727627 0.261178 0.278 Uiso 0.4 1 calc R . P . .
O1L O 0.1359(16) 0.0617(16) 0.4640(12) 0.173(14) Uani 0.35 1 d D U P . .
C2L C 0.127(2) -0.0572(17) 0.4554(12) 0.161(18) Uani 0.35 1 d D U P . .
H2LA H 0.105210 -0.039693 0.427038 0.242 Uiso 0.35 1 calc R . P . .
H2LB H 0.098921 -0.091331 0.465970 0.242 Uiso 0.35 1 calc R . P . .
H2LC H 0.162888 -0.068942 0.439626 0.242 Uiso 0.35 1 calc R . P . .
C3L C 0.1507(9) 0.0409(10) 0.5063(10) 0.121(11) Uani 0.35 1 d D U P . .
N1L N 0.1490(12) -0.0151(10) 0.5054(8) 0.106(8) Uani 0.35 1 d D U P . .
C4L C 0.1760(14) 0.0775(14) 0.5612(12) 0.110(11) Uani 0.35 1 d D U P . .
H4LA H 0.194329 0.117093 0.553989 0.165 Uiso 0.35 1 calc R . P . .
H4LB H 0.208017 0.061137 0.580274 0.165 Uiso 0.35 1 calc R . P . .
H4LC H 0.142271 0.078145 0.585446 0.165 Uiso 0.35 1 calc R . P . .
C1L C 0.1592(14) -0.0405(14) 0.5575(10) 0.090(9) Uani 0.35 1 d D U P . .
H1LA H 0.119648 -0.063559 0.566562 0.136 Uiso 0.35 1 calc R . P . .
H1LB H 0.176093 -0.009507 0.588543 0.136 Uiso 0.35 1 calc R . P . .
H1LC H 0.188803 -0.065551 0.552464 0.136 Uiso 0.35 1 calc R . P . .

loop_
_atom_site_aniso_label
_atom_site_aniso_U_11
_atom_site_aniso_U_22
_atom_site_aniso_U_33
_atom_site_aniso_U_23
_atom_site_aniso_U_13
_atom_site_aniso_U_12
Cu2 0.0519(8) 0.0591(7) 0.0298(7) 0.0067(6) 0.0056(6) 0.0141(6)
O1Q 0.135(10) 0.172(10) 0.120(9) -0.008(8) -0.005(7) 0.055(8)
N1Q 0.099(9) 0.155(9) 0.099(9) -0.018(7) -0.019(6) 0.032(7)
C3Q 0.128(13) 0.164(10) 0.085(10) -0.021(9) -0.018(8) 0.036(9)
C2Q 0.19(2) 0.155(14) 0.110(13) 0.023(11) 0.036(12) 0.065(13)
C1Q 0.114(15) 0.23(2) 0.158(19) 0.029(15) -0.003(12) -0.038(14)
C4Q 0.30(3) 0.199(16) 0.15(2) -0.041(14) 0.12(2) 0.011(19)
N1H 0.053(5) 0.064(5) 0.059(5) 0.011(5) -0.019(5) 0.013(4)
Cu1 0.0547(8) 0.0589(7) 0.0287(7) 0.0052(6) 0.0011(6) 0.0140(6)
N1J 0.080(7) 0.091(6) 0.053(6) 0.014(5) 0.007(5) 0.012(5)
Cu6 0.0623(9) 0.0707(9) 0.0351(8) -0.0006(6) 0.0050(7) 0.0115(7)
O1H 0.051(4) 0.066(4) 0.051(4) 0.005(3) -0.001(3) 0.012(3)
N1P 0.155(11) 0.061(6) 0.066(7) 0.006(5) -0.014(7) 0.034(6)
Cu4 0.0622(9) 0.0712(8) 0.0392(8) 0.0001(7) -0.0018(7) 0.0184(7)
N1E 0.095(9) 0.133(10) 0.145(13) -0.048(10) -0.056(9) 0.026(8)
Cu5 0.0649(10) 0.0744(9) 0.0354(8) -0.0025(7) 0.0072(7) 0.0114(7)
N1K 0.137(16) 0.141(13) 0.31(3) -0.049(16) 0.103(18) 0.037(11)
Cu3 0.0697(10) 0.0700(8) 0.0421(8) -0.0012(7) 0.0018(7) 0.0180(7)
Cu8 0.0690(11) 0.0728(9) 0.0631(10) -0.0009(8) -0.0011(8) 0.0129(8)
Cu7 0.0890(12) 0.0683(9) 0.0625(10) 0.0021(8) 0.0082(9) 0.0109(8)
S1C 0.0736(17) 0.0680(14) 0.0471(14) 0.0184(12) 0.0229(13) 0.0331(13)
N1F 0.112(11) 0.151(12) 0.166(14) 0.097(11) 0.047(10) 0.060(9)
S8C 0.0699(17) 0.0672(14) 0.0490(14) 0.0167(12) 0.0214(13) 0.0291(13)
S2C 0.0850(19) 0.0708(15) 0.0441(14) 0.0214(12) 0.0200(13) 0.0339(13)
S7C 0.0768(18) 0.0823(16) 0.0426(14) 0.0138(12) 0.0222(13) 0.0330(14)
S4C 0.0885(19) 0.0634(14) 0.0611(16) 0.0218(13) 0.0381(15) 0.0347(13)
S5C 0.088(2) 0.0728(15) 0.0530(15) 0.0184(13) 0.0327(14) 0.0383(14)
S3C 0.100(2) 0.0777(16) 0.0438(14) 0.0182(13) 0.0271(14) 0.0446(15)
S6C 0.088(2) 0.0746(15) 0.0495(15) 0.0216(13) 0.0291(14) 0.0401(14)
S8D 0.0638(18) 0.0975(19) 0.0742(19) 0.0012(16) 0.0245(15) 0.0207(15)
S3D 0.107(2) 0.0790(17) 0.0720(19) 0.0198(15) 0.0410(18) 0.0337(16)
S2D 0.093(2) 0.0842(17) 0.0674(19) 0.0193(15) 0.0201(16) 0.0285(16)
S7A 0.079(2) 0.0934(19) 0.0674(19) 0.0097(16) -0.0119(16) 0.0035(15)
S7D 0.087(2) 0.107(2) 0.087(2) 0.0306(18) 0.0345(18) 0.0499(18)
S4D 0.103(2) 0.0893(19) 0.075(2) 0.0184(16) 0.0409(19) 0.0200(17)
S8A 0.092(2) 0.0782(17) 0.096(2) 0.0276(17) 0.0083(19) 0.0176(16)
S1D 0.090(2) 0.0886(19) 0.081(2) 0.0287(17) 0.0117(18) 0.0130(16)
S5D 0.096(2) 0.0807(18) 0.096(2) 0.0107(17) 0.051(2) 0.0130(16)
S6D 0.098(2) 0.0951(19) 0.079(2) 0.0210(17) 0.0454(19) 0.0376(17)
S2B 0.108(3) 0.124(2) 0.0507(17) 0.0046(17) 0.0108(17) 0.052(2)
S1A 0.093(2) 0.121(2) 0.071(2) 0.0284(19) -0.0178(18) 0.0246(19)
S2A 0.131(3) 0.100(2) 0.068(2) 0.0285(18) -0.020(2) 0.029(2)
S5A 0.080(2) 0.124(2) 0.070(2) 0.0214(19) -0.0063(17) 0.0077(18)
S1B 0.102(3) 0.124(3) 0.0598(19) -0.0010(18) 0.0087(18) 0.029(2)
S6A 0.100(3) 0.116(2) 0.089(2) 0.047(2) -0.002(2) 0.013(2)
S3A 0.091(2) 0.135(3) 0.066(2) 0.025(2) -0.0159(18) 0.016(2)
S4B 0.106(3) 0.121(2) 0.0590(19) 0.0073(18) 0.0005(18) 0.025(2)
S4A 0.111(3) 0.106(2) 0.076(2) 0.0366(19) -0.012(2) 0.008(2)
S7B 0.099(3) 0.123(3) 0.096(3) 0.001(2) 0.033(2) 0.042(2)
S8B 0.091(2) 0.135(3) 0.083(2) 0.007(2) 0.012(2) 0.027(2)
S5B 0.098(3) 0.136(3) 0.073(2) 0.007(2) 0.0056(19) 0.019(2)
S3B 0.105(3) 0.141(3) 0.066(2) 0.014(2) 0.0073(19) 0.032(2)
S6B 0.114(3) 0.154(3) 0.067(2) 0.016(2) 0.021(2) 0.035(3)
O1C 0.062(5) 0.057(4) 0.054(4) 0.013(3) -0.003(3) 0.010(4)
O3A 0.060(4) 0.058(4) 0.048(4) 0.011(3) 0.002(3) 0.012(4)
O4A 0.056(4) 0.079(4) 0.033(3) 0.020(3) 0.000(3) 0.023(3)
O3C 0.062(5) 0.075(4) 0.038(4) -0.001(3) 0.011(3) 0.007(3)
O2C 0.060(4) 0.083(4) 0.037(4) 0.018(3) 0.000(3) 0.022(3)
O4C 0.060(4) 0.077(4) 0.030(4) -0.001(3) 0.006(4) 0.025(3)
O7B 0.093(6) 0.068(4) 0.030(4) -0.007(3) 0.003(4) 0.020(4)
O5C 0.073(5) 0.072(4) 0.041(4) 0.013(3) -0.003(3) 0.023(4)
O1N 0.064(4) 0.065(4) 0.056(4) 0.008(3) -0.012(3) 0.013(3)
O8B 0.057(4) 0.079(4) 0.039(4) -0.007(4) 0.007(4) 0.019(3)
O5D 0.062(5) 0.079(4) 0.058(4) 0.006(4) 0.004(4) 0.017(4)
O2B 0.068(5) 0.085(4) 0.040(4) 0.003(3) 0.011(4) 0.018(4)
O2D 0.073(5) 0.067(4) 0.056(4) -0.008(4) -0.012(4) -0.004(4)
O8A 0.061(4) 0.077(4) 0.059(4) -0.011(4) 0.005(4) 0.015(4)
O4D 0.074(6) 0.084(4) 0.039(4) 0.007(3) 0.014(4) 0.010(4)
O6C 0.093(6) 0.084(4) 0.038(4) 0.012(4) -0.001(4) 0.030(4)
O5A 0.076(5) 0.069(4) 0.054(4) 0.001(4) 0.005(4) 0.007(4)
O6A 0.079(5) 0.077(4) 0.054(5) 0.008(4) 0.000(4) 0.013(4)
O6D 0.072(5) 0.077(5) 0.072(5) 0.002(4) 0.014(4) 0.018(4)
O2A 0.106(6) 0.071(5) 0.043(4) 0.015(4) -0.012(4) 0.003(4)
O7A 0.076(5) 0.075(5) 0.074(5) -0.001(4) 0.017(4) 0.016(4)
O1D 0.089(6) 0.078(5) 0.048(5) 0.000(4) 0.014(4) -0.011(4)
O1B 0.081(5) 0.092(5) 0.036(5) -0.007(4) 0.002(4) 0.019(4)
O1F 0.080(5) 0.084(5) 0.057(4) 0.000(4) -0.001(4) 0.035(4)
O7C 0.101(6) 0.058(4) 0.066(5) 0.020(4) 0.011(4) 0.019(4)
O7D 0.058(5) 0.082(5) 0.087(6) 0.005(4) 0.009(4) 0.011(4)
O1A 0.115(7) 0.083(5) 0.038(4) 0.016(4) -0.010(4) 0.017(4)
O3D 0.071(5) 0.108(5) 0.049(5) -0.002(4) 0.008(4) 0.015(4)
O4B 0.101(6) 0.073(5) 0.056(5) 0.010(4) 0.002(4) 0.018(4)
O1E 0.079(6) 0.100(5) 0.048(4) -0.007(4) -0.006(4) 0.023(4)
O8D 0.095(6) 0.085(6) 0.082(6) 0.015(5) 0.016(5) 0.021(4)
O2N 0.076(5) 0.082(4) 0.048(4) -0.005(4) -0.009(4) 0.014(4)
O8C 0.088(6) 0.088(5) 0.058(5) 0.007(4) -0.004(4) 0.009(4)
O1K 0.085(6) 0.082(5) 0.086(6) -0.005(4) 0.013(5) 0.031(4)
O1P 0.078(5) 0.075(5) 0.094(6) -0.003(5) 0.013(5) 0.012(4)
O3B 0.128(8) 0.085(5) 0.059(5) -0.001(5) 0.006(5) 0.025(5)
O5B 0.116(7) 0.085(5) 0.084(6) 0.001(5) 0.018(5) 0.024(5)
O6B 0.089(6) 0.106(7) 0.085(6) 0.017(5) 0.016(5) 0.014(5)
C38C 0.062(7) 0.052(5) 0.027(5) 0.009(4) 0.013(5) 0.014(5)
C29A 0.064(7) 0.053(5) 0.020(5) 0.009(4) 0.010(5) 0.015(5)
C18C 0.055(6) 0.062(5) 0.032(6) 0.001(4) 0.005(5) 0.003(4)
C22C 0.065(7) 0.046(5) 0.032(6) 0.006(4) 0.009(6) 0.016(5)
C17C 0.059(7) 0.060(5) 0.025(5) 0.001(4) -0.004(4) 0.010(4)
C16C 0.063(7) 0.044(5) 0.034(6) 0.002(4) 0.015(5) 0.001(4)
C30A 0.060(7) 0.082(7) 0.025(5) 0.007(5) 0.006(5) 0.017(6)
C19C 0.052(6) 0.055(5) 0.045(6) -0.008(4) 0.016(5) 0.013(4)
C1D 0.057(7) 0.083(8) 0.037(5) 0.012(5) -0.005(5) 0.018(6)
C35C 0.063(7) 0.059(5) 0.033(5) 0.002(5) 0.012(5) 0.012(5)
C26A 0.059(7) 0.082(7) 0.038(5) 0.012(5) -0.011(5) 0.012(6)
C10C 0.061(6) 0.070(6) 0.029(5) 0.020(5) 0.006(5) 0.030(5)
C32C 0.072(7) 0.065(6) 0.033(5) 0.006(5) 0.010(5) 0.026(5)
C15C 0.068(7) 0.068(6) 0.039(6) 0.012(5) 0.024(5) 0.022(5)
C14C 0.060(6) 0.071(6) 0.035(6) 0.014(5) 0.004(5) 0.025(5)
C38D 0.077(8) 0.064(6) 0.047(7) 0.002(6) 0.025(7) 0.018(6)
C13C 0.073(7) 0.074(6) 0.029(5) 0.014(5) 0.013(5) 0.031(5)
C2D 0.070(8) 0.085(7) 0.048(6) 0.011(6) -0.007(5) 0.028(6)
C32A 0.066(7) 0.087(8) 0.037(5) 0.011(5) -0.002(5) 0.019(6)
C3H 0.057(7) 0.057(5) 0.051(6) 0.016(5) 0.020(6) 0.008(5)
C12C 0.072(7) 0.075(6) 0.041(6) 0.018(5) 0.021(5) 0.028(5)
C9C 0.068(6) 0.052(5) 0.032(5) 0.007(4) 0.002(5) 0.020(5)
C36C 0.054(7) 0.080(7) 0.048(6) 0.025(5) 0.000(5) 0.018(5)
C37C 0.055(6) 0.064(6) 0.065(7) 0.020(6) 0.005(5) 0.013(5)
C2B 0.068(8) 0.073(6) 0.042(7) -0.008(5) -0.005(6) 0.012(5)
C38A 0.058(7) 0.070(7) 0.048(6) 0.004(5) 0.000(5) 0.014(6)
C1C 0.048(6) 0.084(7) 0.038(6) 0.009(6) -0.008(5) 0.010(5)
C21C 0.044(6) 0.068(6) 0.045(6) 0.000(5) 0.006(5) 0.001(4)
C20C 0.065(7) 0.067(6) 0.038(6) -0.007(5) 0.002(5) 0.016(5)
O1J 0.107(8) 0.153(9) 0.134(10) 0.024(7) 0.062(8) 0.035(7)
C35A 0.070(7) 0.078(7) 0.036(5) 0.010(5) 0.005(5) 0.033(6)
C36A 0.058(7) 0.075(7) 0.064(7) -0.007(6) 0.015(6) 0.005(6)
C11C 0.078(7) 0.078(6) 0.038(5) 0.016(5) 0.031(5) 0.040(6)
C22B 0.080(9) 0.065(6) 0.060(8) 0.015(6) 0.027(7) 0.033(6)
C1B 0.048(7) 0.077(6) 0.040(7) 0.003(5) 0.004(5) 0.010(5)
C3B 0.073(8) 0.094(7) 0.043(7) 0.006(6) 0.000(6) 0.017(6)
C33C 0.065(8) 0.071(6) 0.080(8) 0.018(6) 0.009(6) 0.030(6)
C34C 0.054(6) 0.062(6) 0.081(8) 0.032(6) 0.024(6) 0.019(5)
C30B 0.074(9) 0.085(9) 0.059(7) 0.025(7) -0.011(6) -0.031(7)
C37A 0.072(8) 0.075(6) 0.054(6) -0.003(5) 0.001(6) 0.020(6)
C5D 0.088(9) 0.076(7) 0.064(7) 0.016(6) 0.028(6) 0.022(6)
C4H 0.070(8) 0.097(8) 0.072(8) 0.011(6) 0.010(6) 0.034(6)
C27D 0.072(8) 0.085(8) 0.059(7) 0.011(6) 0.009(6) 0.014(6)
C32D 0.078(8) 0.056(6) 0.050(6) -0.009(5) 0.002(6) 0.010(6)
C34A 0.086(9) 0.074(6) 0.065(7) 0.022(6) 0.014(7) 0.024(7)
C16D 0.073(8) 0.078(6) 0.048(7) 0.002(5) 0.005(6) 0.023(5)
C2C 0.047(6) 0.089(7) 0.054(7) 0.000(6) 0.007(5) 0.004(5)
C31C 0.082(7) 0.073(6) 0.031(5) 0.011(5) 0.011(5) 0.029(5)
C30D 0.090(9) 0.080(8) 0.054(7) -0.008(6) -0.011(6) 0.031(7)
C19B 0.093(9) 0.097(8) 0.041(7) 0.014(6) 0.016(6) 0.049(7)
C35D 0.070(8) 0.070(6) 0.059(7) 0.003(6) 0.015(6) 0.018(6)
C30C 0.050(7) 0.100(9) 0.055(7) -0.015(8) -0.004(5) -0.007(6)
C5C 0.062(7) 0.108(8) 0.068(8) 0.037(7) 0.016(6) 0.019(6)
C9A 0.085(8) 0.064(7) 0.055(7) 0.007(6) 0.022(7) 0.012(6)
C40B 0.073(8) 0.071(7) 0.069(8) 0.006(7) -0.002(6) 0.014(6)
C4D 0.070(8) 0.074(6) 0.083(8) 0.016(6) 0.005(7) 0.010(6)
C15D 0.067(8) 0.093(7) 0.027(6) -0.006(5) 0.000(6) 0.011(6)
C1A 0.101(9) 0.079(8) 0.029(6) 0.017(6) -0.014(6) 0.004(7)
C33A 0.071(8) 0.091(8) 0.058(7) 0.020(6) 0.010(6) 0.043(7)
C19D 0.090(9) 0.087(7) 0.053(8) 0.017(6) 0.019(7) 0.035(6)
C34D 0.089(9) 0.088(8) 0.043(6) 0.014(6) 0.016(6) 0.016(7)
C3D 0.096(10) 0.065(7) 0.064(7) 0.007(6) 0.000(6) 0.035(7)
C7C 0.079(8) 0.086(7) 0.054(8) -0.009(6) 0.006(6) 0.014(6)
C27C 0.046(6) 0.073(6) 0.071(8) 0.009(6) 0.007(5) 0.008(5)
C26C 0.074(8) 0.091(8) 0.067(8) 0.005(7) 0.017(6) 0.036(6)
C24C 0.069(7) 0.062(6) 0.075(8) 0.017(6) 0.022(6) 0.020(5)
C6C 0.087(9) 0.086(7) 0.056(8) 0.008(6) 0.011(6) 0.020(6)
C10B 0.094(9) 0.102(8) 0.057(8) -0.014(7) 0.001(7) 0.032(7)
C10A 0.059(7) 0.095(8) 0.059(7) 0.018(6) -0.001(6) 0.020(6)
C24D 0.091(10) 0.116(11) 0.061(8) 0.034(7) 0.019(7) 0.020(9)
C31A 0.064(7) 0.101(8) 0.062(7) 0.024(6) -0.007(6) 0.021(6)
C14D 0.081(8) 0.093(7) 0.043(6) 0.005(6) -0.008(6) 0.019(6)
C36B 0.077(8) 0.088(8) 0.073(9) -0.009(7) 0.016(7) 0.008(6)
C9D 0.072(8) 0.087(7) 0.086(9) -0.003(7) 0.015(7) 0.024(6)
C24A 0.077(8) 0.088(7) 0.040(6) 0.018(5) 0.000(6) 0.020(7)
C18D 0.074(8) 0.133(10) 0.032(6) -0.001(6) 0.006(6) 0.010(7)
C5B 0.068(8) 0.116(9) 0.046(7) 0.024(6) 0.016(6) 0.030(6)
C11D 0.070(8) 0.094(8) 0.070(8) 0.011(6) 0.028(6) 0.024(6)
C28A 0.083(8) 0.081(7) 0.050(6) 0.015(6) -0.002(6) 0.009(6)
C25C 0.070(7) 0.087(7) 0.064(8) -0.008(6) 0.011(6) 0.033(6)
C37D 0.105(11) 0.074(7) 0.064(8) 0.007(6) -0.006(8) 0.014(7)
C31D 0.098(9) 0.062(6) 0.060(7) 0.006(5) 0.015(6) 0.008(6)
C7D 0.089(9) 0.066(6) 0.069(7) 0.012(6) -0.001(7) 0.031(7)
C23C 0.076(8) 0.076(6) 0.074(8) 0.022(6) 0.018(6) 0.029(6)
C37B 0.106(10) 0.077(7) 0.078(10) 0.005(7) 0.014(7) 0.035(7)
C33D 0.075(8) 0.085(8) 0.064(8) 0.007(6) 0.020(7) 0.008(6)
C25A 0.090(9) 0.073(7) 0.050(6) 0.014(6) 0.000(6) 0.004(6)
C27B 0.096(11) 0.132(12) 0.041(7) 0.002(7) 0.008(7) -0.002(9)
C36D 0.084(8) 0.068(7) 0.066(8) 0.001(6) 0.004(7) 0.013(6)
C4B 0.078(9) 0.107(8) 0.042(6) 0.003(6) 0.011(6) 0.030(7)
C25D 0.091(10) 0.100(9) 0.075(8) 0.003(7) 0.016(7) 0.029(8)
C29C 0.089(9) 0.075(7) 0.078(9) 0.011(7) 0.014(7) 0.038(6)
C28C 0.060(7) 0.080(7) 0.080(9) -0.005(7) 0.004(6) 0.012(6)
C23A 0.090(9) 0.086(7) 0.086(9) 0.059(7) 0.012(7) 0.020(6)
C12D 0.100(9) 0.091(8) 0.064(8) 0.004(6) 0.026(7) 0.041(7)
C13A 0.072(8) 0.094(9) 0.072(8) 0.005(7) 0.012(7) 0.017(6)
C3F 0.109(10) 0.070(7) 0.048(6) 0.003(6) 0.002(6) 0.028(7)
C28B 0.069(9) 0.110(9) 0.105(11) 0.054(9) 0.009(8) 0.019(8)
C2H 0.088(9) 0.077(7) 0.067(7) 0.004(6) -0.028(7) 0.019(6)
C17D 0.075(8) 0.134(10) 0.051(8) -0.004(7) -0.002(6) 0.028(7)
C18B 0.119(12) 0.113(9) 0.069(8) 0.011(7) 0.037(8) 0.062(9)
C6D 0.063(8) 0.087(8) 0.074(8) 0.004(6) 0.020(6) 0.015(6)
C10D 0.073(7) 0.102(8) 0.051(6) 0.024(6) 0.025(6) 0.036(6)
C26D 0.087(10) 0.087(7) 0.064(8) 0.006(6) 0.019(7) 0.013(7)
C27A 0.075(8) 0.099(8) 0.071(8) 0.042(7) -0.005(7) 0.019(7)
C8D 0.082(9) 0.093(7) 0.067(8) 0.016(6) 0.035(7) 0.008(7)
C2A 0.096(9) 0.071(7) 0.073(9) 0.005(7) -0.017(7) 0.002(7)
C3C 0.074(8) 0.114(9) 0.075(9) 0.014(7) 0.011(7) 0.045(7)
C13D 0.082(8) 0.080(7) 0.048(6) 0.018(6) 0.012(6) 0.012(6)
C5A 0.095(9) 0.087(8) 0.049(8) 0.006(6) -0.015(6) 0.011(7)
C24B 0.080(9) 0.092(9) 0.081(9) 0.019(7) -0.013(7) 0.007(7)
C3A 0.066(8) 0.145(12) 0.059(8) 0.004(8) 0.005(6) 0.026(8)
C22D 0.107(10) 0.085(7) 0.073(8) 0.014(6) 0.054(7) 0.044(7)
C3P 0.082(9) 0.101(10) 0.071(9) -0.007(8) -0.002(7) 0.037(8)
C4C 0.096(10) 0.137(10) 0.055(8) 0.033(7) 0.031(7) 0.062(9)
C29D 0.087(10) 0.109(10) 0.081(9) 0.035(8) 0.014(8) -0.002(9)
C11A 0.101(10) 0.082(8) 0.071(8) 0.026(7) -0.019(8) 0.013(7)
C28D 0.113(12) 0.091(9) 0.085(9) 0.032(7) 0.003(8) 0.026(8)
C3J 0.080(10) 0.119(10) 0.060(8) -0.015(8) 0.027(7) -0.001(8)
C1J 0.071(9) 0.101(8) 0.106(11) 0.017(8) 0.019(8) 0.017(7)
C8B 0.080(9) 0.141(11) 0.059(7) 0.044(8) 0.020(7) 0.030(8)
C7B 0.091(10) 0.121(10) 0.046(7) -0.002(7) 0.003(7) 0.027(7)
C15A 0.110(11) 0.089(8) 0.061(8) 0.021(7) 0.018(8) 0.005(8)
C14A 0.099(10) 0.086(8) 0.064(8) 0.010(7) 0.007(7) 0.020(7)
C20B 0.110(10) 0.104(8) 0.049(7) -0.016(7) -0.007(7) 0.042(8)
C14B 0.055(7) 0.099(8) 0.101(10) 0.013(7) 0.019(7) 0.016(6)
C38B 0.092(9) 0.106(9) 0.059(8) 0.016(7) 0.008(7) 0.041(7)
C8C 0.091(9) 0.103(8) 0.063(8) 0.034(7) 0.025(7) 0.019(7)
C35B 0.136(13) 0.098(9) 0.060(8) 0.018(7) 0.026(8) 0.028(8)
C18A 0.110(11) 0.096(8) 0.057(8) 0.017(7) -0.024(8) 0.026(7)
C21D 0.097(11) 0.166(13) 0.066(8) 0.048(9) 0.035(8) 0.063(10)
C22A 0.086(9) 0.067(6) 0.079(9) 0.013(6) -0.005(7) 0.008(6)
C9B 0.088(9) 0.106(8) 0.053(7) 0.006(7) 0.026(7) 0.029(7)
C21A 0.083(9) 0.086(7) 0.069(8) 0.013(7) 0.001(7) 0.006(6)
C16B 0.138(14) 0.122(10) 0.053(8) 0.032(8) 0.031(9) 0.047(10)
C4F 0.058(8) 0.126(10) 0.087(9) 0.021(8) 0.004(7) 0.021(7)
C17A 0.108(10) 0.094(8) 0.065(8) 0.025(7) -0.021(8) 0.025(7)
C8A 0.135(13) 0.110(9) 0.053(8) 0.016(7) -0.017(8) 0.009(9)
C20A 0.074(9) 0.098(8) 0.079(9) 0.035(7) -0.002(7) 0.017(7)
C21B 0.094(11) 0.139(11) 0.072(9) -0.010(8) 0.010(8) 0.048(9)
C3E 0.093(10) 0.095(9) 0.082(9) -0.002(7) -0.014(8) 0.036(8)
C7A 0.183(16) 0.064(7) 0.062(9) -0.011(7) -0.010(9) 0.016(8)
C23D 0.094(11) 0.115(10) 0.090(10) 0.044(8) 0.019(8) 0.018(8)
C29B 0.092(11) 0.140(13) 0.102(11) 0.050(10) -0.005(9) 0.038(9)
C2J 0.104(10) 0.137(11) 0.057(8) 0.049(8) -0.008(7) 0.010(9)
C1H 0.068(8) 0.119(10) 0.111(12) -0.013(9) -0.038(8) 0.008(7)
C19A 0.088(9) 0.079(7) 0.077(8) 0.029(6) -0.016(8) 0.007(6)
C4A 0.124(12) 0.122(10) 0.069(9) 0.024(8) 0.011(8) 0.060(9)
C11B 0.083(10) 0.104(9) 0.080(9) 0.007(8) 0.007(8) 0.010(7)
C39B 0.091(9) 0.099(8) 0.064(8) 0.013(7) 0.010(7) 0.035(7)
C17B 0.098(10) 0.126(10) 0.083(11) 0.012(9) 0.024(9) 0.054(9)
C20D 0.084(10) 0.232(18) 0.056(9) 0.042(10) 0.020(7) 0.081(11)
C16A 0.155(14) 0.092(8) 0.069(8) 0.034(7) 0.024(9) 0.019(9)
C34B 0.126(12) 0.101(9) 0.086(10) 0.004(8) 0.015(9) 0.057(9)
C6B 0.080(9) 0.173(13) 0.064(9) 0.007(9) 0.028(7) 0.048(9)
C26B 0.114(12) 0.076(8) 0.103(11) 0.001(7) 0.042(9) 0.009(7)
C23B 0.092(10) 0.115(9) 0.070(8) 0.015(8) -0.008(7) 0.019(8)
C12A 0.151(14) 0.084(9) 0.078(10) 0.018(8) -0.028(10) 0.003(8)
C25B 0.129(13) 0.105(9) 0.068(8) -0.001(7) 0.026(9) 0.032(10)
C6A 0.181(16) 0.098(9) 0.030(7) 0.005(6) 0.000(8) 0.015(10)
C4J 0.109(11) 0.108(9) 0.110(11) 0.031(9) 0.027(10) 0.039(8)
C12B 0.097(11) 0.097(9) 0.081(9) -0.010(7) 0.032(9) 0.005(8)
C13B 0.096(11) 0.116(10) 0.111(12) -0.028(9) -0.006(9) 0.043(8)
C32B 0.107(11) 0.147(12) 0.090(11) 0.031(9) 0.009(9) 0.065(10)
C15B 0.136(14) 0.131(11) 0.093(11) 0.031(9) 0.054(10) 0.048(10)
C4K 0.161(16) 0.134(12) 0.063(8) 0.030(8) -0.011(9) 0.051(11)
C4P 0.170(16) 0.123(11) 0.089(11) 0.030(9) 0.055(11) 0.064(11)
C2K 0.125(14) 0.134(12) 0.147(16) -0.012(12) 0.037(12) 0.052(11)
C2F 0.107(14) 0.169(17) 0.27(3) 0.14(2) 0.067(17) 0.025(12)
C1K 0.24(2) 0.32(3) 0.036(8) 0.023(12) 0.014(11) 0.18(2)
C4E 0.134(15) 0.134(13) 0.19(2) -0.063(14) -0.061(14) 0.061(12)
C3K 0.16(2) 0.097(11) 0.25(3) -0.023(14) 0.09(2) 0.044(13)
C2P 0.29(3) 0.118(11) 0.062(10) 0.032(9) 0.048(13) 0.046(14)
C1P 0.26(3) 0.124(14) 0.095(13) 0.005(11) -0.030(15) 0.003(15)
C1E 0.123(15) 0.165(17) 0.21(2) -0.096(17) -0.047(15) 0.043(13)
C2E 0.105(14) 0.20(2) 0.30(3) -0.07(2) -0.124(19) 0.049(14)
C1F 0.135(19) 0.19(2) 0.71(8) 0.28(4) 0.10(3) 0.087(17)
O5O' 0.143(9) 0.084(5) 0.093(6) -0.007(5) -0.016(6) 0.033(5)
C1O' 0.084(19) 0.091(8) 0.075(11) 0.006(8) -0.001(12) 0.027(11)
N1O' 0.085(7) 0.093(5) 0.124(7) -0.023(5) 0.017(7) 0.011(5)
C2O' 0.14(4) 0.086(19) 0.18(3) 0.021(18) 0.08(3) 0.06(2)
C4O' 0.27(6) 0.22(4) 0.127(18) 0.08(3) 0.12(3) 0.17(4)
C3O' 0.17(4) 0.11(2) 0.133(19) -0.026(17) 0.02(3) 0.07(3)
O1O 0.143(9) 0.084(5) 0.093(6) -0.007(5) -0.016(6) 0.033(5)
C3O 0.062(11) 0.085(7) 0.104(9) -0.016(7) -0.006(10) 0.038(8)
C4O 0.15(3) 0.105(16) 0.125(13) 0.018(12) 0.014(17) 0.017(16)
N1O 0.085(7) 0.093(5) 0.124(7) -0.023(5) 0.017(7) 0.011(5)
C2O 0.11(2) 0.080(10) 0.27(4) -0.038(14) 0.04(3) 0.004(12)
C1O 0.14(3) 0.18(3) 0.112(12) -0.032(14) 0.023(17) 0.02(2)
O1I 0.090(10) 0.064(8) 0.041(8) -0.004(7) 0.015(7) 0.034(7)
C3I 0.068(15) 0.076(14) 0.049(13) 0.054(13) 0.021(11) 0.014(12)
C4I 0.09(2) 0.069(14) 0.13(3) 0.018(15) 0.008(18) -0.006(13)
C1I 0.09(2) 0.11(2) 0.27(5) 0.11(3) 0.08(3) 0.046(18)
C2I 0.47(8) 0.076(17) 0.10(2) 0.032(17) 0.18(4) 0.08(3)
N1I 0.140(19) 0.039(8) 0.061(12) 0.029(8) 0.065(13) 0.017(11)
C2M 0.22(2) 0.22(2) 0.088(16) -0.018(15) 0.094(15) 0.027(19)
C1M 0.21(2) 0.219(16) 0.061(15) -0.028(15) 0.060(16) 0.041(14)
C3M 0.226(16) 0.166(14) 0.107(15) 0.002(12) 0.113(12) 0.033(11)
O1M 0.30(2) 0.175(15) 0.24(3) 0.028(15) 0.158(19) 0.030(13)
N1M 0.233(16) 0.218(16) 0.105(14) -0.026(12) 0.108(11) 0.049(11)
C4M 0.25(2) 0.22(2) 0.122(19) 0.036(17) 0.143(16) 0.07(2)
C2R 0.20(3) 0.174(17) 0.19(3) -0.090(16) -0.12(2) 0.09(2)
C3R 0.045(13) 0.200(18) 0.144(19) -0.094(13) -0.037(11) 0.015(13)
N1R 0.114(19) 0.158(15) 0.18(2) -0.071(13) -0.023(13) 0.041(14)
O1R 0.085(11) 0.215(17) 0.172(16) -0.147(14) -0.071(9) 0.042(10)
C1R 0.14(2) 0.135(17) 0.072(13) -0.036(12) -0.054(11) 0.070(15)
C4R 0.093(17) 0.227(19) 0.102(18) -0.043(16) -0.056(15) 0.033(16)
O1G 0.183(17) 0.097(14) 0.136(18) 0.073(13) -0.027(14) 0.023(13)
C2G 0.17(3) 0.19(3) 0.17(2) 0.05(2) -0.04(2) 0.07(2)
C3G 0.180(17) 0.100(16) 0.154(15) 0.083(13) -0.023(12) 0.035(13)
N1G 0.161(16) 0.116(16) 0.176(16) 0.057(13) -0.041(12) 0.054(13)
C1G 0.159(17) 0.16(3) 0.26(4) 0.04(3) -0.043(19) 0.049(17)
C4G 0.20(3) 0.16(3) 0.19(3) 0.05(2) 0.00(2) 0.03(2)
O1L 0.14(3) 0.24(3) 0.15(2) 0.07(2) -0.02(2) 0.06(3)
C2L 0.11(4) 0.29(4) 0.080(19) -0.03(3) -0.02(2) 0.08(4)
C3L 0.09(2) 0.21(2) 0.105(18) 0.051(15) 0.047(17) 0.10(2)
N1L 0.064(17) 0.20(2) 0.067(13) 0.022(13) -0.004(13) 0.071(17)
C4L 0.09(3) 0.17(3) 0.11(2) 0.053(19) 0.048(18) 0.09(2)
C1L 0.058(19) 0.14(3) 0.070(15) -0.001(16) -0.037(15) 0.041(19)

loop_
_atom_type_symbol
_atom_type_description
_atom_type_scat_dispersion_real
_atom_type_scat_dispersion_imag
_atom_type_scat_source
C C 0.0181 0.0091 'International Tables Vol C Tables 4.2.6.8 and 6.1.1.4'
H H 0.0000 0.0000 'International Tables Vol C Tables 4.2.6.8 and 6.1.1.4'
Cu Cu -1.9646 0.5888 'International Tables Vol C Tables 4.2.6.8 and 6.1.1.4'
N N 0.0311 0.0180 'International Tables Vol C Tables 4.2.6.8 and 6.1.1.4'
O O 0.0492 0.0322 'International Tables Vol C Tables 4.2.6.8 and 6.1.1.4'
S S 0.3331 0.5567 'International Tables Vol C Tables 4.2.6.8 and 6.1.1.4'

loop_
_exptl_crystal_face_index_h
_exptl_crystal_face_index_k
_exptl_crystal_face_index_l
_exptl_crystal_face_perp_dist
5 -4 -1 0.0315
-5 4 1 0.0614
3 5 2 0.3059
-5 -5 -2 0.3897
2 -5 3 0.0269
-2 5 -3 0.0390

loop_
_geom_angle_atom_site_label_1
_geom_angle_atom_site_label_2
_geom_angle_atom_site_label_3
_geom_angle
_geom_angle_site_symmetry_1
_geom_angle_site_symmetry_3
_geom_angle_publ_flag
O1H Cu2 Cu1 174.03(18) . . ?
O1C Cu2 Cu1 81.2(2) . . ?
O1C Cu2 O1H 101.7(3) . . ?
O4A Cu2 Cu1 83.0(2) . . ?
O4A Cu2 O1H 94.0(3) . . ?
O4A Cu2 O1C 164.2(3) . . ?
O3C Cu2 Cu1 85.9(2) . . ?
O3C Cu2 O1H 89.0(3) . . ?
O3C Cu2 O1C 87.9(3) . . ?
O3C Cu2 O4A 91.3(3) . . ?
O8B Cu2 Cu1 87.2(2) . . ?
O8B Cu2 O1H 97.9(3) . . ?
O8B Cu2 O1C 89.3(3) . . ?
O8B Cu2 O4A 89.5(3) . . ?
O8B Cu2 O3C 172.9(3) . . ?
C3Q N1Q C2Q 120.9(12) . . ?
C3Q N1Q C1Q 119.9(13) . . ?
C2Q N1Q C1Q 118.9(14) . . ?
O1Q C3Q N1Q 118.8(13) . . ?
O1Q C3Q C4Q 119.3(14) . . ?
N1Q C3Q C4Q 121.6(14) . . ?
C3H N1H C2H 119.5(8) . . ?
C3H N1H C1H 122.6(9) . . ?
C2H N1H C1H 117.6(9) . . ?
O3A Cu1 Cu2 85.2(2) . . ?
O3A Cu1 O4C 90.8(3) . . ?
O3A Cu1 O7B 90.7(3) . . ?
O3A Cu1 O1N 90.5(3) . . ?
O2C Cu1 Cu2 87.1(2) . . ?
O2C Cu1 O3A 172.0(3) . . ?
O2C Cu1 O4C 85.8(3) . . ?
O2C Cu1 O7B 90.4(3) . . ?
O2C Cu1 O1N 97.3(3) . . ?
O4C Cu1 Cu2 82.4(2) . . ?
O4C Cu1 O7B 162.9(3) . . ?
O4C Cu1 O1N 100.3(3) . . ?
O7B Cu1 Cu2 80.7(2) . . ?
O7B Cu1 O1N 96.7(3) . . ?
O1N Cu1 Cu2 174.95(19) . . ?
C3J N1J C1J 123.5(11) . . ?
C3J N1J C2J 120.3(11) . . ?
C1J N1J C2J 116.2(11) . . ?
O2D Cu6 Cu5 82.5(2) . . ?
O2D Cu6 O6A 163.0(3) . . ?
O2D Cu6 O2N 100.6(3) . . ?
O4D Cu6 Cu5 88.3(2) . . ?
O4D Cu6 O2D 86.2(3) . . ?
O4D Cu6 O6A 90.1(3) . . ?
O4D Cu6 O2N 97.3(3) . . ?
O6A Cu6 Cu5 80.8(2) . . ?
O6A Cu6 O2N 96.4(3) . . ?
O1B Cu6 Cu5 85.7(2) . . ?
O1B Cu6 O2D 91.4(3) . . ?
O1B Cu6 O4D 173.8(3) . . ?
O1B Cu6 O6A 90.6(3) . . ?
O1B Cu6 O2N 88.7(3) . . ?
O2N Cu6 Cu5 173.7(2) . . ?
C3H O1H Cu2 136.7(6) . . ?
C3P N1P C2P 121.9(10) . . ?
C3P N1P C1P 122.5(11) . . ?
C1P N1P C2P 115.6(11) . . ?
O5C Cu4 Cu3 84.9(2) . . ?
O5C Cu4 O8A 91.3(3) . . ?
O5C Cu4 O6D 86.9(3) . . ?
O5C Cu4 O1F 98.6(3) . . ?
O5C Cu4 O1A 170.0(3) . . ?
O8A Cu4 Cu3 81.07(19) . . ?
O8A Cu4 O1F 89.7(3) . . ?
O8A Cu4 O1A 89.3(3) . . ?
O6D Cu4 Cu3 87.9(2) . . ?
O6D Cu4 O8A 169.0(3) . . ?
O6D Cu4 O1F 101.4(3) . . ?
O6D Cu4 O1A 90.6(4) . . ?
O1F Cu4 Cu3 170.2(2) . . ?
O1A Cu4 Cu3 85.3(2) . . ?
O1A Cu4 O1F 91.4(3) . . ?
C3E N1E C1E 119.5(13) . . ?
C3E N1E C2E 120.6(14) . . ?
C1E N1E C2E 118.4(14) . . ?
O2B Cu5 Cu6 82.0(2) . . ?
O2B Cu5 O1E 98.1(3) . . ?
O5A Cu5 Cu6 87.6(2) . . ?
O5A Cu5 O2B 89.2(3) . . ?
O5A Cu5 O3D 90.6(3) . . ?
O5A Cu5 O1E 97.6(3) . . ?
O1D Cu5 Cu6 85.9(3) . . ?
O1D Cu5 O2B 91.2(3) . . ?
O1D Cu5 O5A 173.3(4) . . ?
O1D Cu5 O3D 86.9(3) . . ?
O1D Cu5 O1E 89.0(3) . . ?
O3D Cu5 Cu6 79.9(2) . . ?
O3D Cu5 O2B 161.9(3) . . ?
O3D Cu5 O1E 99.9(3) . . ?
O1E Cu5 Cu6 174.9(2) . . ?
C2K N1K C1K 112.8(18) . . ?
C3K N1K C2K 150(3) . . ?
C3K N1K C1K 97(3) . . ?
O5D Cu3 Cu4 80.2(2) . . ?
O5D Cu3 O1P 94.3(3) . . ?
O6C Cu3 Cu4 83.8(2) . . ?
O6C Cu3 O5D 87.8(3) . . ?
O6C Cu3 O7A 90.8(3) . . ?
O6C Cu3 O1P 99.3(3) . . ?
O2A Cu3 Cu4 83.1(2) . . ?
O2A Cu3 O5D 90.0(3) . . ?
O2A Cu3 O6C 167.0(3) . . ?
O2A Cu3 O7A 88.5(3) . . ?
O2A Cu3 O1P 93.7(3) . . ?
O7A Cu3 Cu4 86.9(2) . . ?
O7A Cu3 O5D 167.1(3) . . ?
O7A Cu3 O1P 98.6(3) . . ?
O1P Cu3 Cu4 173.7(2) . . ?
O7D Cu8 Cu7 84.4(2) . . ?
O7D Cu8 O4B 91.9(4) . . ?
O7D Cu8 O8C 87.8(4) . . ?
O7D Cu8 O1K 100.9(3) . . ?
O7D Cu8 O6B 166.6(4) . . ?
O4B Cu8 Cu7 82.2(2) . . ?
O4B Cu8 O1K 94.5(3) . . ?
O4B Cu8 O6B 87.6(4) . . ?
O8C Cu8 Cu7 87.3(2) . . ?
O8C Cu8 O4B 169.4(3) . . ?
O8C Cu8 O1K 96.0(3) . . ?
O8C Cu8 O6B 90.3(4) . . ?
O1K Cu8 Cu7 173.9(3) . . ?
O6B Cu8 Cu7 82.3(3) . . ?
O6B Cu8 O1K 92.6(4) . . ?
O7C Cu7 Cu8 81.0(2) . . ?
O7C Cu7 O3B 166.3(3) . . ?
O7C Cu7 O5O' 91.8(3) . . ?
O7C Cu7 O1O 91.8(3) . . ?
O8D Cu7 Cu8 83.9(3) . . ?
O8D Cu7 O7C 88.1(4) . . ?
O8D Cu7 O3B 90.9(4) . . ?
O8D Cu7 O5O' 95.5(4) . . ?
O8D Cu7 O1O 95.5(4) . . ?
O3B Cu7 Cu8 85.3(2) . . ?
O3B Cu7 O5O' 101.9(4) . . ?
O3B Cu7 O1O 101.9(4) . . ?
O5B Cu7 Cu8 86.8(3) . . ?
O5B Cu7 O7C 92.0(4) . . ?
O5B Cu7 O8D 170.5(4) . . ?
O5B Cu7 O3B 86.7(4) . . ?
O5B Cu7 O5O' 94.0(4) . . ?
O5B Cu7 O1O 94.0(4) . . ?
O5O' Cu7 Cu8 172.8(3) . . ?
O1O Cu7 Cu8 172.8(3) . . ?
C14C S1C C31C 104.1(4) . . ?
C3F N1F C2F 117.3(13) . . ?
C3F N1F C1F 122.8(14) . . ?
C2F N1F C1F 119.9(14) . . ?
C10C S8C C15C 102.7(5) . . ?
C13C S2C C23C 99.0(5) . . ?
C9C S7C C8C 98.5(5) . . ?
C12C S4C C14C 95.3(5) . . ?
C11C S5C C10C 95.1(4) . . ?
C12C S3C C13C 94.9(4) . . ?
C11C S6C C9C 94.0(4) . . ?
C9D S8D C8D 100.4(6) . . ?
C12D S3D C14D 95.6(6) . . ?
C14D S2D C31D 103.2(6) . . ?
C21A S7A C31A 102.0(6) . . ?
C10D S7D C22D 103.6(6) . . ?
C12D S4D C13D 95.9(5) . . ?
C22A S8A C23A 101.3(6) . . ?
C13D S1D C23D 100.8(6) . . ?
C11D S5D C9D 96.6(6) . . ?
C10D S6D C11D 95.5(5) . . ?
C9B S2B C8B 98.9(6) . . ?
C18A S1A C8A 102.8(7) . . ?
C17A S2A C16A 98.8(7) . . ?
C21A S5A C20A 95.0(6) . . ?
C10B S1B C32B 102.7(7) . . ?
C20A S6A C22A 97.0(6) . . ?
C19A S3A C18A 96.4(7) . . ?
C11B S4B C10B 97.2(7) . . ?
C17A S4A C19A 95.8(7) . . ?
C13B S7B C15B 99.0(8) . . ?
C14B S8B C23B 102.3(6) . . ?
C14B S5B C12B 98.7(7) . . ?
C9B S3B C11B 96.2(6) . . ?
C13B S6B C12B 98.2(8) . . ?
C38C O1C Cu2 124.6(6) . . ?
C29A O3A Cu1 122.6(6) . . ?
C29A O4A Cu2 123.8(6) . . ?
C22C O3C Cu2 122.5(6) . . ?
C38C O2C Cu1 121.9(6) . . ?
C22C O4C Cu1 122.3(6) . . ?
C22B O7B Cu1 123.5(7) . . ?
C1C O5C Cu4 122.3(6) . . ?
C22B O8B Cu2 122.8(6) . . ?
C1D O5D Cu3 126.8(7) . . ?
C1B O2B Cu5 123.4(6) . . ?
C38D O2D Cu6 122.8(7) . . ?
C38A O8A Cu4 126.7(6) . . ?
C15D O4D Cu6 118.6(6) . . ?
C1C O6C Cu3 122.2(6) . . ?
C9A O5A Cu5 120.1(7) . . ?
C9A O6A Cu6 123.9(7) . . ?
C1D O6D Cu4 118.5(6) . . ?
C1A O2A Cu3 125.0(7) . . ?
C38A O7A Cu3 118.8(7) . . ?
C38D O1D Cu5 120.5(7) . . ?
C1B O1B Cu6 123.3(7) . . ?
C3F O1F Cu4 129.8(7) . . ?
C30C O7C Cu7 127.3(7) . . ?
C30D O7D Cu8 121.8(8) . . ?
C1A O1A Cu4 120.4(7) . . ?
C15D O3D Cu5 126.0(7) . . ?
C40B O4B Cu8 126.2(7) . . ?
C3E O1E Cu5 131.9(8) . . ?
C30D O8D Cu7 123.3(8) . . ?
C30C O8C Cu8 118.8(8) . . ?
C3K O1K Cu8 120.7(10) . . ?
C3P O1P Cu3 131.4(7) . . ?
C40B O3B Cu7 120.0(8) . . ?
C30B O5B Cu7 121.3(8) . . ?
C30B O6B Cu8 121.1(9) . . ?
O1C C38C C35C 118.1(9) . . ?
O2C C38C O1C 124.0(8) . . ?
O2C C38C C35C 117.9(9) . . ?
O3A C29A C30A 114.5(9) . . ?
O4A C29A O3A 125.4(8) . . ?
O4A C29A C30A 120.1(9) . . ?
C19C C18C C17C 119.6(9) . . ?
O3C C22C C19C 115.7(9) . . ?
O4C C22C O3C 125.6(8) . . ?
O4C C22C C19C 118.6(9) . . ?
C16C C17C C18C 122.2(9) . . ?
C17C C16C C15C 118.5(9) . . ?
C21C C16C C17C 117.0(8) . . ?
C21C C16C C15C 124.4(9) . . ?
C26A C30A C29A 118.9(9) . . ?
C28A C30A C29A 121.1(10) . . ?
C28A C30A C26A 120.0(10) . . ?
C18C C19C C22C 120.5(9) . . ?
C20C C19C C18C 118.5(8) . . ?
C20C C19C C22C 121.0(9) . . ?
O5D C1D O6D 126.3(10) . . ?
O5D C1D C2D 116.9(9) . . ?
O6D C1D C2D 116.8(9) . . ?
C36C C35C C38C 120.7(9) . . ?
C36C C35C C34C 117.9(9) . . ?
C34C C35C C38C 121.4(9) . . ?
C25A C26A C30A 119.2(10) . . ?
S5C C10C S8C 119.4(5) . . ?
C9C C10C S8C 120.7(7) . . ?
C9C C10C S5C 119.4(7) . . ?
C37C C32C C33C 115.4(9) . . ?
C37C C32C C31C 121.6(10) . . ?
C33C C32C C31C 122.9(9) . . ?
C16C C15C S8C 115.0(7) . . ?
S1C C14C S4C 117.7(5) . . ?
C13C C14C S1C 125.0(7) . . ?
C13C C14C S4C 116.9(7) . . ?
O2D C38D O1D 127.3(10) . . ?
O2D C38D C35D 120.2(11) . . ?
O1D C38D C35D 112.3(11) . . ?
S2C C13C S3C 115.3(5) . . ?
C14C C13C S2C 126.3(7) . . ?
C14C C13C S3C 118.3(7) . . ?
C3D C2D C1D 121.1(10) . . ?
C3D C2D C7D 116.8(11) . . ?
C7D C2D C1D 122.1(10) . . ?
C37A C32A C31A 121.8(10) . . ?
C33A C32A C37A 119.0(10) . . ?
C33A C32A C31A 119.2(10) . . ?
N1H C3H C4H 120.0(9) . . ?
O1H C3H N1H 119.1(8) . . ?
O1H C3H C4H 120.9(10) . . ?
S4C C12C S3C 113.1(5) . . ?
C11C C12C S4C 124.7(8) . . ?
C11C C12C S3C 122.1(7) . . ?
S7C C9C S6C 113.5(5) . . ?
C10C C9C S7C 129.6(7) . . ?
C10C C9C S6C 116.8(7) . . ?
C37C C36C C35C 121.5(9) . . ?
C36C C37C C32C 122.8(10) . . ?
C3B C2B C1B 123.4(10) . . ?
C3B C2B C7B 119.0(10) . . ?
C7B C2B C1B 117.5(9) . . ?
O8A C38A O7A 125.6(10) . . ?
O8A C38A C35A 117.1(9) . . ?
O7A C38A C35A 117.2(9) . . ?
O5C C1C O6C 126.4(9) . . ?
O5C C1C C2C 118.9(9) . . ?
O6C C1C C2C 114.7(9) . . ?
C16C C21C C20C 121.4(9) . . ?
C19C C20C C21C 121.2(10) . . ?
C36A C35A C38A 119.4(9) . . ?
C36A C35A C34A 118.8(10) . . ?
C34A C35A C38A 121.7(9) . . ?
C35A C36A C37A 121.3(9) . . ?
S5C C11C S6C 114.6(5) . . ?
C12C C11C S5C 125.4(7) . . ?
C12C C11C S6C 120.0(8) . . ?
O7B C22B C19B 117.1(12) . . ?
O8B C22B O7B 125.6(9) . . ?
O8B C22B C19B 117.3(11) . . ?
O2B C1B C2B 115.7(9) . . ?
O1B C1B O2B 125.6(9) . . ?
O1B C1B C2B 118.7(9) . . ?
C2B C3B C4B 120.7(11) . . ?
C34C C33C C32C 122.7(9) . . ?
C33C C34C C35C 119.6(9) . . ?
O5B C30B O6B 128.2(12) . . ?
O5B C30B C27B 117.8(12) . . ?
O6B C30B C27B 113.7(14) . . ?
C36A C37A C32A 119.3(10) . . ?
C4D C5D C8D 120.9(10) . . ?
C6D C5D C4D 117.2(11) . . ?
C6D C5D C8D 121.8(10) . . ?
C26D C27D C30D 121.5(11) . . ?
C26D C27D C28D 118.8(12) . . ?
C28D C27D C30D 119.6(11) . . ?
C37D C32D C31D 123.7(11) . . ?
C37D C32D C33D 118.4(10) . . ?
C33D C32D C31D 117.8(11) . . ?
C33A C34A C35A 119.6(10) . . ?
C17D C16D C15D 120.4(10) . . ?
C17D C16D C21D 120.0(10) . . ?
C21D C16D C15D 119.5(10) . . ?
C7C C2C C1C 122.3(10) . . ?
C7C C2C C3C 118.8(11) . . ?
C3C C2C C1C 118.9(10) . . ?
C32C C31C S1C 116.8(7) . . ?
O7D C30D O8D 126.5(12) . . ?
O7D C30D C27D 118.7(11) . . ?
O8D C30D C27D 114.7(10) . . ?
C18B C19B C22B 117.3(12) . . ?
C20B C19B C22B 124.1(12) . . ?
C20B C19B C18B 118.6(10) . . ?
C34D C35D C38D 121.4(11) . . ?
C34D C35D C36D 118.0(10) . . ?
C36D C35D C38D 120.6(11) . . ?
O7C C30C O8C 125.6(11) . . ?
O7C C30C C27C 121.3(10) . . ?
O8C C30C C27C 113.1(12) . . ?
C6C C5C C4C 121.3(11) . . ?
C6C C5C C8C 119.9(11) . . ?
C4C C5C C8C 118.6(11) . . ?
O5A C9A O6A 127.6(10) . . ?
O5A C9A C10A 115.1(11) . . ?
O6A C9A C10A 117.3(11) . . ?
O4B C40B O3B 125.4(12) . . ?
O4B C40B C36B 117.3(10) . . ?
O3B C40B C36B 117.2(11) . . ?
C3D C4D C5D 121.3(11) . . ?
O4D C15D O3D 126.9(10) . . ?
O4D C15D C16D 115.8(9) . . ?
O3D C15D C16D 117.2(10) . . ?
O2A C1A O1A 125.7(9) . . ?
O2A C1A C2A 117.0(10) . . ?
O1A C1A C2A 117.3(11) . . ?
C32A C33A C34A 121.8(10) . . ?
C18D C19D C22D 119.4(11) . . ?
C20D C19D C18D 117.7(11) . . ?
C20D C19D C22D 122.9(12) . . ?
C33D C34D C35D 121.4(11) . . ?
C4D C3D C2D 120.9(11) . . ?
C6C C7C C2C 120.9(10) . . ?
C26C C27C C30C 117.8(11) . . ?
C26C C27C C28C 117.1(11) . . ?
C28C C27C C30C 125.1(11) . . ?
C27C C26C C25C 120.2(11) . . ?
C25C C24C C23C 120.8(9) . . ?
C29C C24C C25C 115.5(11) . . ?
C29C C24C C23C 123.6(10) . . ?
C7C C6C C5C 120.3(11) . . ?
S1B C10B S4B 116.7(8) . . ?
C9B C10B S1B 127.6(11) . . ?
C9B C10B S4B 114.5(11) . . ?
C13A C10A C9A 122.0(11) . . ?
C11A C10A C9A 121.8(11) . . ?
C11A C10A C13A 116.2(11) . . ?
C25D C24D C23D 120.0(13) . . ?
C29D C24D C25D 118.9(13) . . ?
C29D C24D C23D 121.0(13) . . ?
C32A C31A S7A 118.5(8) . . ?
S2D C14D S3D 119.1(7) . . ?
C13D C14D S3D 116.6(9) . . ?
C13D C14D S2D 124.0(10) . . ?
C37B C36B C40B 122.3(10) . . ?
C35B C36B C40B 118.5(12) . . ?
C35B C36B C37B 119.1(12) . . ?
S8D C9D S5D 114.8(8) . . ?
C10D C9D S8D 129.5(10) . . ?
C10D C9D S5D 115.6(8) . . ?
C25A C24A C23A 119.8(11) . . ?
C27A C24A C25A 120.0(11) . . ?
C27A C24A C23A 120.2(11) . . ?
C19D C18D C17D 121.0(11) . . ?
C4B C5B C8B 121.8(11) . . ?
C4B C5B C6B 117.5(10) . . ?
C6B C5B C8B 120.6(11) . . ?
S5D C11D S6D 112.0(6) . . ?
C12D C11D S5D 121.2(10) . . ?
C12D C11D S6D 126.7(9) . . ?
C30A C28A C27A 120.5(11) . . ?
C26C C25C C24C 122.3(10) . . ?
C32D C37D C36D 122.2(12) . . ?
C32D C31D S2D 116.8(8) . . ?
C6D C7D C2D 121.1(10) . . ?
C24C C23C S2C 110.7(8) . . ?
C38B C37B C36B 121.3(11) . . ?
C34D C33D C32D 120.5(12) . . ?
C26A C25A C24A 121.1(11) . . ?
C28B C27B C30B 122.6(14) . . ?
C28B C27B C26B 120.0(13) . . ?
C26B C27B C30B 117.3(14) . . ?
C37D C36D C35D 119.5(12) . . ?
C5B C4B C3B 122.4(10) . . ?
C26D C25D C24D 121.1(12) . . ?
C28C C29C C24C 124.5(11) . . ?
C29C C28C C27C 120.3(10) . . ?
C24A C23A S8A 113.2(8) . . ?
S4D C12D S3D 112.9(6) . . ?
C11D C12D S3D 126.3(10) . . ?
C11D C12D S4D 120.8(9) . . ?
C14A C13A C10A 124.2(12) . . ?
N1F C3F C4F 116.7(12) . . ?
O1F C3F N1F 122.0(13) . . ?
O1F C3F C4F 121.3(11) . . ?
C27B C28B C29B 122.2(14) . . ?
C16D C17D C18D 119.0(11) . . ?
C17B C18B C19B 120.5(14) . . ?
C7D C6D C5D 122.7(10) . . ?
S7D C10D S6D 119.6(6) . . ?
C9D C10D S7D 121.1(8) . . ?
C9D C10D S6D 117.8(9) . . ?
C25D C26D C27D 120.2(12) . . ?
C24A C27A C28A 119.1(11) . . ?
C5D C8D S8D 113.0(8) . . ?
C3A C2A C1A 120.1(12) . . ?
C3A C2A C7A 118.8(13) . . ?
C7A C2A C1A 121.1(12) . . ?
C2C C3C C4C 120.1(11) . . ?
S1D C13D S4D 114.4(6) . . ?
C14D C13D S4D 119.0(9) . . ?
C14D C13D S1D 126.1(9) . . ?
C4A C5A C8A 123.6(12) . . ?
C4A C5A C6A 118.5(12) . . ?
C6A C5A C8A 117.9(11) . . ?
C29B C24B C23B 118.2(13) . . ?
C25B C24B C29B 122.0(14) . . ?
C25B C24B C23B 119.7(13) . . ?
C2A C3A C4A 119.5(12) . . ?
C19D C22D S7D 118.0(9) . . ?
N1P C3P C4P 116.5(10) . . ?
O1P C3P N1P 123.8(10) . . ?
O1P C3P C4P 119.4(10) . . ?
C5C C4C C3C 118.6(11) . . ?
C24D C29D C28D 121.6(13) . . ?
C12A C11A C10A 121.4(12) . . ?
C29D C28D C27D 119.3(13) . . ?
N1J C3J C4J 118.3(12) . . ?
O1J C3J N1J 121.9(14) . . ?
O1J C3J C4J 119.8(15) . . ?
C5B C8B S2B 114.2(9) . . ?
C2B C7B C6B 120.5(11) . . ?
C14A C15A C16A 119.7(13) . . ?
C12A C15A C14A 120.9(12) . . ?
C12A C15A C16A 119.4(13) . . ?
C13A C14A C15A 116.9(12) . . ?
C19B C20B C21B 121.6(13) . . ?
S8B C14B S5B 124.4(8) . . ?
C13B C14B S8B 120.8(10) . . ?
C13B C14B S5B 113.7(11) . . ?
C37B C38B C39B 121.1(12) . . ?
C5C C8C S7C 112.0(8) . . ?
C36B C35B C34B 119.4(13) . . ?
S1A C18A S3A 118.4(9) . . ?
C17A C18A S1A 126.7(10) . . ?
C17A C18A S3A 113.7(11) . . ?
C16D C21D C20D 118.3(12) . . ?
S8A C22A S6A 115.9(8) . . ?
C21A C22A S8A 128.2(11) . . ?
C21A C22A S6A 115.1(10) . . ?
S2B C9B S3B 115.3(7) . . ?
C10B C9B S2B 123.9(11) . . ?
C10B C9B S3B 120.8(11) . . ?
S7A C21A S5A 118.9(8) . . ?
C22A C21A S7A 122.0(10) . . ?
C22A C21A S5A 118.5(10) . . ?
C21B C16B C15B 118.5(14) . . ?
C17B C16B C21B 119.9(12) . . ?
C17B C16B C15B 121.6(15) . . ?
S4A C17A S2A 115.8(9) . . ?
C18A C17A S2A 123.0(11) . . ?
C18A C17A S4A 121.1(10) . . ?
C5A C8A S1A 117.7(9) . . ?
S6A C20A S5A 113.0(8) . . ?
C19A C20A S5A 122.7(11) . . ?
C19A C20A S6A 124.3(11) . . ?
C20B C21B C16B 118.3(13) . . ?
N1E C3E C4E 118.3(13) . . ?
O1E C3E N1E 119.1(12) . . ?
O1E C3E C4E 122.6(13) . . ?
C6A C7A C2A 120.2(12) . . ?
C24D C23D S1D 111.6(10) . . ?
C24B C29B C28B 116.2(14) . . ?
S3A C19A S4A 111.3(7) . . ?
C20A C19A S3A 130.1(11) . . ?
C20A C19A S4A 118.3(11) . . ?
C5A C4A C3A 121.7(12) . . ?
S4B C11B S3B 111.1(8) . . ?
C12B C11B S4B 131.2(13) . . ?
C12B C11B S3B 117.5(12) . . ?
C38B C39B C32B 120.9(12) . . ?
C34B C39B C38B 117.4(12) . . ?
C34B C39B C32B 121.6(12) . . ?
C16B C17B C18B 121.0(14) . . ?
C19D C20D C21D 123.8(13) . . ?
C15A C16A S2A 111.7(9) . . ?
C39B C34B C35B 121.6(12) . . ?
C7B C6B C5B 119.6(13) . . ?
C25B C26B C27B 120.7(13) . . ?
C24B C23B S8B 119.2(10) . . ?
C15A C12A C11A 120.3(13) . . ?
C24B C25B C26B 118.8(14) . . ?
C5A C6A C7A 121.4(12) . . ?
S6B C12B S5B 111.2(9) . . ?
C11B C12B S5B 124.5(12) . . ?
C11B C12B S6B 124.3(13) . . ?
S7B C13B S6B 116.6(11) . . ?
C14B C13B S7B 125.7(12) . . ?
C14B C13B S6B 117.5(11) . . ?
C39B C32B S1B 118.9(9) . . ?
C16B C15B S7B 108.8(10) . . ?
N1K C3K O1K 150(4) . . ?
N1K C3K C4K 96(3) . . ?
O1K C3K C4K 114(2) . . ?
C1O' O5O' Cu7 136.3(14) . . ?
O5O' C1O' N1O' 125.6(15) . . ?
O5O' C1O' C4O' 116.9(19) . . ?
N1O' C1O' C4O' 116.2(18) . . ?
C1O' N1O' C2O' 127.7(16) . . ?
C1O' N1O' C3O' 119.4(16) . . ?
C2O' N1O' C3O' 112.7(17) . . ?
C3O O1O Cu7 138.0(8) . . ?
O1O C3O C4O 116.3(11) . . ?
O1O C3O N1O 120.6(9) . . ?
N1O C3O C4O 123.1(12) . . ?
C3O N1O C2O 119.4(14) . . ?
C3O N1O C1O 121.1(12) . . ?
C1O N1O C2O 118.7(16) . . ?
O1I C3I C4I 114.6(14) . . ?
O1I C3I N1I 121.8(13) . . ?
N1I C3I C4I 123.6(15) . . ?
C3I N1I C1I 118.4(14) . . ?
C3I N1I C2I 126.2(18) . . ?
C2I N1I C1I 115.2(17) . . ?
O1M C3M N1M 114.2(19) . . ?
O1M C3M C4M 127(2) . . ?
N1M C3M C4M 118.2(18) . . ?
C2M N1M C1M 123(2) . . ?
C3M N1M C2M 115.8(18) . . ?
C3M N1M C1M 119.4(19) . . ?
N1R C3R C4R 116.9(15) . . ?
O1R C3R N1R 108.4(17) . . ?
O1R C3R C4R 134(2) . . ?
C3R N1R C2R 116.6(17) . . ?
C3R N1R C1R 118.9(15) . . ?
C1R N1R C2R 124.3(18) . . ?
O1G C3G N1G 115.3(19) . . ?
O1G C3G C4G 128(2) . . ?
N1G C3G C4G 117.0(19) . . ?
C3G N1G C2G 122.0(19) . . ?
C3G N1G C1G 117.3(19) . . ?
C1G N1G C2G 120(2) . . ?
O1L C3L N1L 121.9(19) . . ?
O1L C3L C4L 122(2) . . ?
N1L C3L C4L 115.7(16) . . ?
C2L N1L C1L 114.5(18) . . ?
C3L N1L C2L 123.6(18) . . ?
C3L N1L C1L 121.2(16) . . ?

loop_
_geom_bond_atom_site_label_1
_geom_bond_atom_site_label_2
_geom_bond_distance
_geom_bond_site_symmetry_2
_geom_bond_publ_flag
Cu2 Cu1 2.6419(18) . ?
Cu2 O1H 2.126(7) . ?
Cu2 O1C 2.008(6) . ?
Cu2 O4A 1.998(6) . ?
Cu2 O3C 1.922(6) . ?
Cu2 O8B 1.916(6) . ?
O1Q C3Q 1.201(12) . ?
N1Q C3Q 1.329(12) . ?
N1Q C2Q 1.452(12) . ?
N1Q C1Q 1.456(13) . ?
C3Q C4Q 1.539(13) . ?
N1H C3H 1.328(13) . ?
N1H C2H 1.443(14) . ?
N1H C1H 1.479(15) . ?
Cu1 O3A 1.952(6) . ?
Cu1 O2C 1.942(7) . ?
Cu1 O4C 2.012(6) . ?
Cu1 O7B 2.031(7) . ?
Cu1 O1N 2.145(7) . ?
N1J C3J 1.350(18) . ?
N1J C1J 1.416(15) . ?
N1J C2J 1.457(15) . ?
Cu6 Cu5 2.655(2) . ?
Cu6 O2D 1.992(7) . ?
Cu6 O4D 1.952(7) . ?
Cu6 O6A 2.005(8) . ?
Cu6 O1B 1.948(7) . ?
Cu6 O2N 2.171(7) . ?
O1H C3H 1.248(12) . ?
N1P C3P 1.319(11) . ?
N1P C2P 1.457(12) . ?
N1P C1P 1.451(12) . ?
Cu4 Cu3 2.6429(18) . ?
Cu4 O5C 1.952(6) . ?
Cu4 O8A 1.966(7) . ?
Cu4 O6D 1.962(8) . ?
Cu4 O1F 2.121(7) . ?
Cu4 O1A 1.967(7) . ?
N1E C3E 1.316(17) . ?
N1E C1E 1.49(2) . ?
N1E C2E 1.54(2) . ?
Cu5 O2B 2.017(6) . ?
Cu5 O5A 1.933(7) . ?
Cu5 O1D 1.927(8) . ?
Cu5 O3D 1.999(7) . ?
Cu5 O1E 2.162(8) . ?
N1K C2K 1.51(2) . ?
N1K C1K 1.77(3) . ?
N1K C3K 1.01(2) . ?
Cu3 O5D 1.996(7) . ?
Cu3 O6C 1.969(7) . ?
Cu3 O2A 1.940(7) . ?
Cu3 O7A 1.985(8) . ?
Cu3 O1P 2.130(8) . ?
Cu8 Cu7 2.636(2) . ?
Cu8 O7D 1.946(7) . ?
Cu8 O4B 1.962(8) . ?
Cu8 O8C 1.949(8) . ?
Cu8 O1K 2.168(8) . ?
Cu8 O6B 1.985(9) . ?
Cu7 O7C 1.976(8) . ?
Cu7 O8D 1.910(9) . ?
Cu7 O3B 2.004(9) . ?
Cu7 O5B 1.906(10) . ?
Cu7 O5O' 2.098(8) . ?
Cu7 O1O 2.098(8) . ?
S1C C14C 1.753(9) . ?
S1C C31C 1.860(10) . ?
N1F C3F 1.288(17) . ?
N1F C2F 1.47(2) . ?
N1F C1F 1.56(2) . ?
S8C C10C 1.773(9) . ?
S8C C15C 1.819(10) . ?
S2C C13C 1.759(10) . ?
S2C C23C 1.858(12) . ?
S7C C9C 1.752(9) . ?
S7C C8C 1.835(14) . ?
S4C C14C 1.788(9) . ?
S4C C12C 1.753(9) . ?
S5C C10C 1.754(9) . ?
S5C C11C 1.737(10) . ?
S3C C13C 1.769(9) . ?
S3C C12C 1.769(10) . ?
S6C C9C 1.789(9) . ?
S6C C11C 1.781(8) . ?
S8D C9D 1.733(12) . ?
S8D C8D 1.812(14) . ?
S3D C14D 1.793(12) . ?
S3D C12D 1.783(11) . ?
S2D C14D 1.743(12) . ?
S2D C31D 1.811(12) . ?
S7A C31A 1.827(11) . ?
S7A C21A 1.747(13) . ?
S7D C10D 1.739(12) . ?
S7D C22D 1.771(14) . ?
S4D C12D 1.761(13) . ?
S4D C13D 1.765(12) . ?
S8A C23A 1.799(13) . ?
S8A C22A 1.732(13) . ?
S1D C13D 1.765(11) . ?
S1D C23D 1.818(15) . ?
S5D C9D 1.789(12) . ?
S5D C11D 1.754(11) . ?
S6D C11D 1.788(13) . ?
S6D C10D 1.772(10) . ?
S2B C8B 1.851(14) . ?
S2B C9B 1.757(13) . ?
S1A C18A 1.732(15) . ?
S1A C8A 1.804(14) . ?
S2A C17A 1.786(13) . ?
S2A C16A 1.835(15) . ?
S5A C21A 1.763(13) . ?
S5A C20A 1.807(13) . ?
S1B C10B 1.720(14) . ?
S1B C32B 1.773(14) . ?
S6A C22A 1.795(13) . ?
S6A C20A 1.726(13) . ?
S3A C18A 1.802(12) . ?
S3A C19A 1.767(14) . ?
S4B C10B 1.844(13) . ?
S4B C11B 1.774(15) . ?
S4A C17A 1.710(15) . ?
S4A C19A 1.789(13) . ?
S7B C13B 1.702(16) . ?
S7B C15B 1.903(15) . ?
S8B C14B 1.698(15) . ?
S8B C23B 1.762(14) . ?
S5B C14B 1.748(13) . ?
S5B C12B 1.811(16) . ?
S3B C9B 1.768(14) . ?
S3B C11B 1.813(15) . ?
S6B C12B 1.774(14) . ?
S6B C13B 1.735(16) . ?
O1C C38C 1.281(11) . ?
O3A C29A 1.277(11) . ?
O4A C29A 1.237(11) . ?
O3C C22C 1.270(12) . ?
O2C C38C 1.259(12) . ?
O4C C22C 1.250(12) . ?
O7B C22B 1.277(13) . ?
O5C C1C 1.259(12) . ?
O8B C22B 1.225(14) . ?
O5D C1D 1.234(12) . ?
O2B C1B 1.269(12) . ?
O2D C38D 1.225(13) . ?
O8A C38A 1.247(12) . ?
O4D C15D 1.253(13) . ?
O6C C1C 1.271(12) . ?
O5A C9A 1.245(14) . ?
O6A C9A 1.268(15) . ?
O6D C1D 1.269(12) . ?
O2A C1A 1.250(14) . ?
O7A C38A 1.260(12) . ?
O1D C38D 1.293(14) . ?
O1B C1B 1.237(12) . ?
O1F C3F 1.208(14) . ?
O7C C30C 1.204(15) . ?
O7D C30D 1.236(13) . ?
O1A C1A 1.279(14) . ?
O3D C15D 1.260(13) . ?
O4B C40B 1.237(13) . ?
O1E C3E 1.214(15) . ?
O8D C30D 1.275(14) . ?
O8C C30C 1.307(14) . ?
O1K C3K 1.18(3) . ?
O1P C3P 1.199(11) . ?
O3B C40B 1.244(14) . ?
O5B C30B 1.229(17) . ?
O6B C30B 1.288(15) . ?
C38C C35C 1.453(13) . ?
C29A C30A 1.486(14) . ?
C18C C17C 1.397(13) . ?
C18C C19C 1.395(14) . ?
C22C C19C 1.492(13) . ?
C17C C16C 1.391(13) . ?
C16C C15C 1.513(13) . ?
C16C C21C 1.387(14) . ?
C30A C26A 1.394(14) . ?
C30A C28A 1.381(16) . ?
C19C C20C 1.379(14) . ?
C1D C2D 1.503(16) . ?
C35C C36C 1.384(14) . ?
C35C C34C 1.417(14) . ?
C26A C25A 1.393(15) . ?
C10C C9C 1.291(13) . ?
C32C C37C 1.391(14) . ?
C32C C33C 1.423(15) . ?
C32C C31C 1.470(14) . ?
C14C C13C 1.289(13) . ?
C38D C35D 1.501(15) . ?
C2D C3D 1.404(15) . ?
C2D C7D 1.412(16) . ?
C32A C37A 1.389(15) . ?
C32A C33A 1.368(15) . ?
C32A C31A 1.513(16) . ?
C3H C4H 1.519(14) . ?
C12C C11C 1.340(13) . ?
C36C C37C 1.359(14) . ?
C2B C1B 1.495(14) . ?
C2B C3B 1.353(15) . ?
C2B C7B 1.387(17) . ?
C38A C35A 1.499(15) . ?
C1C C2C 1.472(15) . ?
C21C C20C 1.388(14) . ?
O1J C3J 1.213(16) . ?
C35A C36A 1.376(14) . ?
C35A C34A 1.390(15) . ?
C36A C37A 1.388(15) . ?
C22B C19B 1.501(15) . ?
C3B C4B 1.393(15) . ?
C33C C34C 1.367(14) . ?
C30B C27B 1.531(19) . ?
C5D C4D 1.392(16) . ?
C5D C6D 1.385(16) . ?
C5D C8D 1.496(17) . ?
C27D C30D 1.514(17) . ?
C27D C26D 1.383(17) . ?
C27D C28D 1.410(17) . ?
C32D C37D 1.346(17) . ?
C32D C31D 1.487(15) . ?
C32D C33D 1.406(17) . ?
C34A C33A 1.376(16) . ?
C16D C15D 1.504(15) . ?
C16D C17D 1.364(17) . ?
C16D C21D 1.390(17) . ?
C2C C7C 1.400(16) . ?
C2C C3C 1.404(16) . ?
C19B C18B 1.405(19) . ?
C19B C20B 1.361(17) . ?
C35D C34D 1.388(16) . ?
C35D C36D 1.403(17) . ?
C30C C27C 1.492(17) . ?
C5C C6C 1.379(17) . ?
C5C C4C 1.384(17) . ?
C5C C8C 1.489(17) . ?
C9A C10A 1.490(16) . ?
C40B C36B 1.512(18) . ?
C4D C3D 1.368(16) . ?
C1A C2A 1.481(17) . ?
C19D C18D 1.378(17) . ?
C19D C22D 1.513(15) . ?
C19D C20D 1.338(18) . ?
C34D C33D 1.369(16) . ?
C7C C6C 1.378(17) . ?
C27C C26C 1.371(15) . ?
C27C C28C 1.411(16) . ?
C26C C25C 1.385(17) . ?
C24C C25C 1.391(16) . ?
C24C C23C 1.491(17) . ?
C24C C29C 1.350(16) . ?
C10B C9B 1.283(17) . ?
C10A C13A 1.394(17) . ?
C10A C11A 1.387(17) . ?
C24D C25D 1.375(18) . ?
C24D C29D 1.371(19) . ?
C24D C23D 1.479(19) . ?
C14D C13D 1.293(16) . ?
C36B C37B 1.422(18) . ?
C36B C35B 1.347(17) . ?
C9D C10D 1.334(17) . ?
C24A C25A 1.398(17) . ?
C24A C23A 1.521(15) . ?
C24A C27A 1.369(16) . ?
C18D C17D 1.425(16) . ?
C5B C4B 1.344(16) . ?
C5B C8B 1.464(16) . ?
C5B C6B 1.426(19) . ?
C11D C12D 1.277(16) . ?
C28A C27A 1.427(16) . ?
C37D C36D 1.397(17) . ?
C7D C6D 1.333(16) . ?
C37B C38B 1.324(18) . ?
C27B C28B 1.313(19) . ?
C27B C26B 1.383(19) . ?
C25D C26D 1.375(18) . ?
C29C C28C 1.341(18) . ?
C13A C14A 1.385(17) . ?
C3F C4F 1.551(18) . ?
C28B C29B 1.426(19) . ?
C18B C17B 1.381(18) . ?
C2A C3A 1.360(18) . ?
C2A C7A 1.407(19) . ?
C3C C4C 1.424(17) . ?
C5A C8A 1.497(18) . ?
C5A C4A 1.360(18) . ?
C5A C6A 1.367(19) . ?
C24B C29B 1.383(19) . ?
C24B C23B 1.544(19) . ?
C24B C25B 1.369(19) . ?
C3A C4A 1.435(19) . ?
C3P C4P 1.531(12) . ?
C29D C28D 1.374(19) . ?
C11A C12A 1.379(18) . ?
C3J C4J 1.487(19) . ?
C7B C6B 1.396(17) . ?
C15A C14A 1.390(18) . ?
C15A C16A 1.555(18) . ?
C15A C12A 1.38(2) . ?
C20B C21B 1.397(17) . ?
C14B C13B 1.45(2) . ?
C38B C39B 1.408(17) . ?
C35B C34B 1.40(2) . ?
C18A C17A 1.324(19) . ?
C21D C20D 1.391(17) . ?
C22A C21A 1.342(17) . ?
C16B C21B 1.42(2) . ?
C16B C17B 1.35(2) . ?
C16B C15B 1.559(19) . ?
C20A C19A 1.299(18) . ?
C3E C4E 1.488(19) . ?
C7A C6A 1.398(19) . ?
C11B C12B 1.26(2) . ?
C39B C34B 1.382(18) . ?
C39B C32B 1.518(19) . ?
C26B C25B 1.372(19) . ?
C4K C3K 1.78(3) . ?
O5O' C1O' 1.177(13) . ?
C1O' N1O' 1.299(13) . ?
C1O' C4O' 1.516(15) . ?
N1O' C2O' 1.449(14) . ?
N1O' C3O' 1.467(14) . ?
O1O C3O 1.214(5) . ?
C3O C4O 1.498(5) . ?
C3O N1O 1.322(5) . ?
N1O C2O 1.458(5) . ?
N1O C1O 1.456(5) . ?
O1I C3I 1.199(13) . ?
C3I C4I 1.499(14) . ?
C3I N1I 1.314(13) . ?
C1I N1I 1.440(14) . ?
C2I N1I 1.440(14) . ?
C2M N1M 1.446(12) . ?
C1M N1M 1.448(12) . ?
C3M O1M 1.211(12) . ?
C3M N1M 1.322(12) . ?
C3M C4M 1.479(12) . ?
C2R N1R 1.441(14) . ?
C3R N1R 1.337(14) . ?
C3R O1R 1.202(13) . ?
C3R C4R 1.483(14) . ?
N1R C1R 1.422(14) . ?
O1G C3G 1.217(5) . ?
C2G N1G 1.458(5) . ?
C3G N1G 1.320(5) . ?
C3G C4G 1.494(5) . ?
N1G C1G 1.455(5) . ?
O1L C3L 1.218(5) . ?
C2L N1L 1.457(5) . ?
C3L N1L 1.320(5) . ?
C3L C4L 1.496(5) . ?
N1L C1L 1.457(5) . ?

loop_
_exptl_oxdiff_crystal_face_indexfrac_h
_exptl_oxdiff_crystal_face_indexfrac_k
_exptl_oxdiff_crystal_face_indexfrac_l
_exptl_oxdiff_crystal_face_x
_exptl_oxdiff_crystal_face_y
_exptl_oxdiff_crystal_face_z
4.9954 -4.0054 -1.0027 0.0315 0.1514 -0.3700
-4.9954 4.0054 1.0027 -0.0315 -0.1514 0.3700
3.0035 4.9999 1.9934 0.1008 0.4130 0.2061
-5.0028 -4.9981 -1.9911 -0.1209 -0.5423 -0.1476
2.0013 -4.9957 3.0060 0.2615 -0.0596 -0.2595
-2.0013 4.9957 -3.0060 -0.2615 0.0596 0.2595

loop_
_smtbx_masks_void_nr
_smtbx_masks_void_average_x
_smtbx_masks_void_average_y
_smtbx_masks_void_average_z
_smtbx_masks_void_volume
_smtbx_masks_void_count_electrons
_smtbx_masks_void_content
1 0.000 0.000 0.500 481.3 72.5 ?
2 -0.105 0.366 0.747 63.1 3.4 ?
3 -0.000 0.364 0.029 11.8 0.0 ?
4 0.105 0.634 0.253 63.1 3.1 ?
5 0.000 0.636 0.971 11.8 0.0 ?
6 0.069 0.592 0.850 8.1 0.0 ?
7 0.500 0.500 1.000 623.9 157.9 ?
8 0.396 -0.002 0.126 22.7 0.0 ?
9 0.430 0.294 0.475 10.4 0.0 ?
10 0.570 0.706 0.525 10.4 0.0 ?
11 0.604 0.002 0.874 22.7 0.0 ?
12 0.931 0.408 0.150 8.1 0.0 ?
